data_4349239
loop_
_publ_author_name
'Liu, Yan'
'Li, Zijian'
'Yuan, Guozan'
'Xia, Qingchun'
'Yuan, Chen'
'Cui, Yong'

_publ_section_title
;
 Chiral Cu(salen)-Based Metal-Organic Framework for Heterogeneously
 Catalyzed Aziridination and Amination of Olefins.
;
_journal_issue 24
_journal_name_full 'Inorganic chemistry'
_journal_page_first 12500
_journal_page_last 12503
_journal_paper_doi 10.1021/acs.inorgchem.6b02151
_journal_volume 55
_journal_year 2016
_chemical_absolute_configuration rmad
_chemical_formula_moiety 'C132 H164 Cd4 Cu4 N12 O28'
_chemical_formula_sum 'C132 H164 Cd4 Cu4 N12 O28'
_chemical_formula_weight 3070.50
_space_group_crystal_system monoclinic
_space_group_IT_number 5
_space_group_name_Hall 'C 2y'
_space_group_name_H-M_alt 'C 1 2 1'
_atom_sites_solution_hydrogens geom
_audit_creation_date 2016-10-19
_audit_creation_method
;
Olex2 1.2
(compiled 2016.09.09 svn.r3337 for OlexSys, GUI svn.r5227)
;
_cell_angle_alpha 90
_cell_angle_beta 101.498(8)
_cell_angle_gamma 90
_cell_formula_units_Z 4
_cell_length_a 14.525(7)
_cell_length_b 40.69(2)
_cell_length_c 30.898(15)
_cell_measurement_reflns_used 3664
_cell_measurement_temperature 273(2)
_cell_measurement_theta_max 18.49
_cell_measurement_theta_min 2.25
_cell_volume 17895(15)
_computing_cell_refinement 'SAINT v7.12A (Bruker, 2003)'
_computing_data_reduction 'SAINT v7.12A (Bruker, 2003)'
_computing_molecular_graphics 'Olex2 (Dolomanov et al., 2009)'
_computing_publication_material 'Olex2 (Dolomanov et al., 2009)'
_computing_structure_refinement 'ShelXL (Sheldrick, 2015)'
_diffrn_ambient_temperature 273.15
_diffrn_measured_fraction_theta_full 0.998
_diffrn_measured_fraction_theta_max 0.985
_diffrn_measurement_device_type 'CCD area detector'
_diffrn_measurement_method 'phi and omega scans'
_diffrn_radiation_type MoK\a
_diffrn_radiation_wavelength 0.71073
_diffrn_reflns_av_R_equivalents 0.0920
_diffrn_reflns_av_unetI/netI 0.2165
_diffrn_reflns_Laue_measured_fraction_full 0.998
_diffrn_reflns_Laue_measured_fraction_max 0.985
_diffrn_reflns_limit_h_max 18
_diffrn_reflns_limit_h_min -17
_diffrn_reflns_limit_k_max 52
_diffrn_reflns_limit_k_min -45
_diffrn_reflns_limit_l_max 26
_diffrn_reflns_limit_l_min -40
_diffrn_reflns_number 56316
_diffrn_reflns_point_group_measured_fraction_full 0.895
_diffrn_reflns_point_group_measured_fraction_max 0.869
_diffrn_reflns_theta_full 25.242
_diffrn_reflns_theta_max 27.612
_diffrn_reflns_theta_min 2.074
_exptl_absorpt_coefficient_mu 0.988
_exptl_absorpt_correction_type none
_exptl_crystal_colour blue
_exptl_crystal_density_diffrn 1.140
_exptl_crystal_description block
_exptl_crystal_F_000 6288
_exptl_crystal_size_max 0.15
_exptl_crystal_size_mid 0.15
_exptl_crystal_size_min 0.10
_refine_diff_density_max 0.817
_refine_diff_density_min -0.664
_refine_diff_density_rms 0.096
_refine_ls_abs_structure_details
;
 Classical Flack method preferred over Parsons because s.u. lower.
;
_refine_ls_abs_structure_Flack 0.16(4)
_refine_ls_extinction_method none
_refine_ls_goodness_of_fit_ref 0.897
_refine_ls_hydrogen_treatment constr
_refine_ls_matrix_type full
_refine_ls_number_parameters 1425
_refine_ls_number_reflns 36141
_refine_ls_number_restraints 1812
_refine_ls_restrained_S_all 0.900
_refine_ls_R_factor_all 0.2018
_refine_ls_R_factor_gt 0.0794
_refine_ls_shift/su_max 0.009
_refine_ls_shift/su_mean 0.000
_refine_ls_structure_factor_coef Fsqd
_refine_ls_weighting_details 'w=1/[\s^2^(Fo^2^)+(0.0804P)^2^] where P=(Fo^2^+2Fc^2^)/3'
_refine_ls_weighting_scheme calc
_refine_ls_wR_factor_gt 0.1636
_refine_ls_wR_factor_ref 0.2236
_reflns_Friedel_coverage 0.740
_reflns_Friedel_fraction_full 0.790
_reflns_Friedel_fraction_max 0.750
_reflns_number_gt 13338
_reflns_number_total 36141
_reflns_threshold_expression 'I > 2\s(I)'
_cod_data_source_file ic6b02151_si_002.cif
_cod_data_source_block 1
_cod_original_cell_volume 17896(15)
_cod_database_code 4349239
_shelx_space_group_comment
;
The symmetry employed for this shelxl refinement is uniquely defined
by the following loop, which should always be used as a source of
symmetry information in preference to the above space-group names.
They are only intended as comments.
;
_olex2_refinement_description
;
1. Fixed Uiso
 At 1.2 times of:
  All C(H) groups, All C(H,H) groups
 At 1.5 times of:
  All C(H,H,H) groups
2. Restrained distances
 C130-C132
 2.42 with sigma of 0.02
 N2-C19
 1.45 with sigma of 0.01
 N4-C49
 1.48 with sigma of 0.01
 N5-C72
 1.48 with sigma of 0.01
 C91-O20
 1.2 with sigma of 0.02
 C91-O19
 1.25 with sigma of 0.02
 N12-C132
 1.52 with sigma of 0.02
 N12-C130
 1.52 with sigma of 0.02
 O28-C130
 1.2 with sigma of 0.02
 N10-C126
 1.52 with sigma of 0.02
 N10-C125
 1.52 with sigma of 0.02
 N10-C124
 1.52 with sigma of 0.02
 O26-C124
 1.25 with sigma of 0.02
 N6-C79
 1.45 with sigma of 0.01
 O25-C121
 1.25 with sigma of 0.02
 C121-C123
 2.35 with sigma of 0.02
 C121-C122
 2.35 with sigma of 0.02
 C123-C122
 2.35 with sigma of 0.02
 C120-O24
 1.25 with sigma of 0.02
 C120-O23
 1.25 with sigma of 0.02
 C8-C9 = C8-C10 = C8-C11
 1.54 with sigma of 0.02
 C26-C27 = C26-C28 = C26-C29
 1.54 with sigma of 0.02
 C38-C39 = C38-C40 = C38-C41
 1.54 with sigma of 0.02
 C56-C57 = C56-C58 = C56-C59
 1.54 with sigma of 0.02
 C68-C69 = C68-C70 = C68-C71
 1.54 with sigma of 0.02
 C124-C126
 2.4 with sigma of 0.02
 O26-N10
 2.35 with sigma of 0.02
 C22-C26
 1.55 with sigma of 0.02
 C8-C9
 1.55 with sigma of 0.02
 C14-C15
 1.55 with sigma of 0.02
 C31-C32
 1.55 with sigma of 0.02
 C105-C104
 1.55 with sigma of 0.02
 C30-O6
 1.25 with sigma of 0.02
 C15-C16
 1.5 with sigma of 0.02
 C116-C117 = C116-C118 = C116-C119
 1.53 with sigma of 0.02
 N7-C102
 1.3 with sigma of 0.01
 C128-C129
 2.45 with sigma of 0.02
 C127-C128
 2.35 with sigma of 0.02
 O27-N11
 2.35 with sigma of 0.02
 N11-C129
 1.52 with sigma of 0.02
 N11-C128
 1.52 with sigma of 0.02
 N11-C127
 1.52 with sigma of 0.02
 O27-C127
 1.25 with sigma of 0.02
 C127-C129
 2.35 with sigma of 0.02
 N3-C42
 1.45 with sigma of 0.01
 C98-C96
 1.55 with sigma of 0.02
 C116-C112
 1.55 with sigma of 0.02
 C98-C99 = C98-C100 = C98-C101
 1.54 with sigma of 0.02
 C131-C132
 2.45 with sigma of 0.02
 N12-C131
 1.52 with sigma of 0.02
 C130-C131
 2.35 with sigma of 0.02
 N1-C12
 1.45 with sigma of 0.01
 C86-C87 = C86-C88 = C86-C89
 1.54 with sigma of 0.02
 C86-C88
 1.5 with sigma of 0.02
 N8-C109
 1.25 with sigma of 0.02
 C84-C90
 1.5 with sigma of 0.02
 N9-O25
 2.35 with sigma of 0.02
 N9-C123
 1.53 with sigma of 0.02
 N9-C122
 1.53 with sigma of 0.02
 N9-C121
 1.52 with sigma of 0.02
3. Restrained planarity
 C124, N10, C125, C126
 with sigma of 0.1
 C127, N11, C128, C129
 with sigma of 0.1
 C130, N12, C131, C132
 with sigma of 0.1
 C121, N9, C122, C123
 with sigma of 0.1
4. Uiso/Uaniso restraints and constraints
N9 \\sim C123: within 1.7A with sigma of 0.02 and sigma for terminal atoms of
0.08
N9 \\sim C122: within 1.7A with sigma of 0.02 and sigma for terminal atoms of
0.08
N9 \\sim C121: within 1.7A with sigma of 0.02 and sigma for terminal atoms of
0.08
N10 \\sim C125: within 1.7A with sigma of 0.02 and sigma for terminal atoms of
0.08
N10 \\sim C126: within 1.7A with sigma of 0.02 and sigma for terminal atoms of
0.08
N10 \\sim C124: within 1.7A with sigma of 0.02 and sigma for terminal atoms of
0.08
N12 \\sim C132: within 1.7A with sigma of 0.02 and sigma for terminal atoms of
0.08
N12 \\sim C131: within 1.7A with sigma of 0.02 and sigma for terminal atoms of
0.08
C130 \\sim N12: within 1.7A with sigma of 0.02 and sigma for terminal atoms of
0.08
5. Rigid body (RIGU) restrains
 All non-hydrogen atoms
 with sigma for 1-2 distances of 0.004 and sigma for 1-3 distances of 0.004
6.a Fixed occupancy and ADP/Uiso:
 O15, O22, C1, C2, C3, C7, C9, C8, C11, C15, C30, C31, C48, C59, C60, C98,
 C102, C116, C121
6.b Ternary CH refined with riding coordinates:
 C13(H13), C18(H18), C43(H43), C48(H48), C73(H73), C78(H78), C103(H103),
 C108(H108)
6.c Secondary CH2 refined with riding coordinates:
 C14(H14A,H14B), C15(H15A,H15B), C16(H16A,H16B), C17(H17A,H17B), C44(H44A,
 H44B), C45(H45A,H45B), C46(H46A,H46B), C47(H47A,H47B), C75(H75A,H75B),
 C74(H74A,H74B), C76(H76A,H76B), C77(H77A,H77B), C104(H10J,H10K), C106(H10L,
 H10M), C107(H10N,H10O), C105(H10P,H10Q)
6.d Me refined with riding coordinates:
 C9(H9A,H9B,H9C), C10(H10A,H10B,H10C), C11(H11A,H11B,H11C), C27(H27A,H27B,
 H27C), C28(H28A,H28B,H28C), C29(H29A,H29B,H29C), C39(H39A,H39B,H39C), C40(H40A,
 H40B,H40C), C41(H41A,H41B,H41C), C57(H57A,H57B,H57C), C58(H58A,H58B,H58C),
 C59(H59A,H59B,H59C), C69(H69A,H69B,H69C), C70(H70A,H70B,H70C), C71(H71A,H71B,
 H71C), C87(H87A,H87B,H87C), C88(H88A,H88B,H88C), C89(H89A,H89B,H89C), C99(H99A,
 H99B,H99C), C100(H10D,H10E,H10F), C101(H10G,H10H,H10I), C117(H11D,H11E,H11F),
 C118(H11G,H11H,H11I), C119(H11J,H11K,H11L), C125(H12A,H12B,H12C), C126(H12D,
 H12E,H12F), C128(H12G,H12H,H12I), C129(H12J,H12K,H12L), C131(H13A,H13B,H13C),
 C132(H13D,H13E,H13F), C122(H12M,H12N,H12O), C123(H12P,H12Q,H12R)
6.e Aromatic/amide H refined with riding coordinates:
 C3(H3), C7(H7), C12(H12), C19(H19), C23(H23), C25(H25), C33(H33), C37(H37),
 C42(H42), C49(H49), C53(H53), C55(H55), C63(H63), C67(H67), C72(H72), C79(H79),
  C83(H83), C85(H85), C93(H93), C97(H97), C102(H102), C109(H109), C113(H113),
 C115(H115), C121(H121), C124(H124), C127(H127), C130(H130)
6.f Fitted hexagon refined as free rotating group:
 C20(C21,C22,C23,C24,C25), C32(C33,C34,C35,C36,C37), C50(C51,C52,C53,C54,C55),
 C62(C63,C64,C65,C66,C67), C80(C81,C82,C83,C84,C85), C92(C93,C94,C95,C96,C97),
 C110(C111,C112,C113,C114,C115)
;
_shelx_shelxl_version_number 2014/7
_olex2_submission_special_instructions 'No special instructions were received'

loop_
_space_group_symop_operation_xyz
'x, y, z'
'-x, y, -z'
'x+1/2, y+1/2, z'
'-x+1/2, y+1/2, -z'

loop_
_atom_site_label
_atom_site_type_symbol
_atom_site_fract_x
_atom_site_fract_y
_atom_site_fract_z
_atom_site_U_iso_or_equiv
_atom_site_adp_type
_atom_site_occupancy
_atom_site_site_symmetry_order
_atom_site_calc_flag
_atom_site_refinement_flags_posn
_atom_site_refinement_flags_adp
_atom_site_refinement_flags_occupancy
Cd1 Cd 0.5000 0.54667(7) 0.0000 0.0437(8) Uani 1 2 d S TU P
Cd2 Cd 0.74251(16) 0.52143(5) 0.00559(6) 0.0499(6) Uani 1 1 d . U .
Cd6 Cd 1.0000 0.34022(8) 0.5000 0.0823(12) Uani 1 2 d S TU P
Cd4 Cd 1.0000 0.25451(6) 0.5000 0.0441(8) Uani 1 2 d S TU P
Cd5 Cd 1.24266(16) 0.27976(5) 0.50562(6) 0.0517(6) Uani 1 1 d . U .
Cd3 Cd 0.5000 0.46055(8) 0.0000 0.0895(13) Uani 1 2 d S TU P
Cu1 Cu 0.6092(3) 0.60278(9) 0.28149(11) 0.0559(10) Uani 1 1 d . U .
Cu2 Cu 0.8309(3) 0.34984(9) 0.22648(11) 0.0592(11) Uani 1 1 d . U .
Cu3 Cu 0.6093(3) 0.69774(8) -0.21935(11) 0.0550(10) Uani 1 1 d . U .
Cu4 Cu 0.3313(3) 0.45067(9) -0.27237(11) 0.0582(11) Uani 1 1 d . U .
N1 N 0.5026(13) 0.6215(4) 0.3004(6) 0.044(4) Uani 1 1 d D U .
N2 N 0.5152(11) 0.5835(4) 0.2365(5) 0.044(4) Uani 1 1 d D U .
N3 N 0.7004(15) 0.3626(6) 0.1999(6) 0.067(6) Uani 1 1 d D U .
N4 N 0.7779(14) 0.3417(5) 0.2760(6) 0.055(5) Uani 1 1 d D U .
N5 N 0.5141(11) 0.7077(4) -0.2714(5) 0.039(4) Uani 1 1 d D U .
N6 N 0.5010(14) 0.6875(5) -0.1956(6) 0.058(5) Uani 1 1 d D U .
N7 N 0.2766(13) 0.4665(5) -0.2219(6) 0.049(4) Uani 1 1 d D U .
N8 N 0.2122(14) 0.4352(5) -0.2936(6) 0.060(5) Uani 1 1 d D U .
O1 O 0.7117(14) 0.7258(5) 0.4798(7) 0.082(6) Uani 1 1 d . U .
O2 O 0.5574(12) 0.7233(4) 0.4574(6) 0.063(5) Uani 1 1 d . U .
O3 O 0.6999(12) 0.6189(5) 0.3285(5) 0.068(5) Uani 1 1 d . U .
O4 O 0.7144(11) 0.5898(5) 0.2553(5) 0.082(5) Uani 1 1 d . U .
O5 O 0.6345(13) 0.5412(5) 0.0557(6) 0.062(4) Uani 1 1 d . U .
O6 O 0.7920(14) 0.5403(5) 0.0739(6) 0.070(5) Uani 1 1 d D U .
O7 O 0.6418(17) 0.4660(6) 0.0455(7) 0.112(6) Uani 1 1 d . U .
O8 O 0.7854(16) 0.4690(5) 0.0285(6) 0.087(5) Uani 1 1 d . U .
O9 O 0.8773(12) 0.3642(5) 0.1770(5) 0.072(4) Uani 1 1 d . U .
O10 O 0.9557(13) 0.3420(5) 0.2576(5) 0.071(6) Uani 1 1 d . U .
O11 O 1.1823(13) 0.2942(6) 0.4387(5) 0.071(6) Uani 1 1 d . U .
O12 O 1.0375(11) 0.2984(4) 0.4595(5) 0.048(4) Uani 1 1 d . U .
O13 O 0.7918(12) 0.7642(5) -0.4253(5) 0.062(5) Uani 1 1 d . U .
O14 O 0.6405(12) 0.7605(5) -0.4460(5) 0.061(5) Uani 1 1 d . U .
O15 O 0.7055(12) 0.7101(4) -0.2460(5) 0.054 Uani 1 1 d . U .
O16 O 0.6930(12) 0.6826(4) -0.1667(5) 0.060(5) Uani 1 1 d . U .
O17 O 0.5541(15) 0.5819(5) -0.0435(6) 0.072(5) Uani 1 1 d . U .
O18 O 0.7158(14) 0.5744(5) -0.0230(6) 0.070(5) Uani 1 1 d . U .
O19 O 0.5518(12) 0.5028(4) -0.0406(5) 0.049(4) Uani 1 1 d D U .
O20 O 0.6818(14) 0.5074(6) -0.0622(6) 0.074(5) Uani 1 1 d D U .
O21 O 0.4549(13) 0.4588(5) -0.2440(6) 0.062(5) Uani 1 1 d . U .
O22 O 0.3756(13) 0.4392(5) -0.3251(6) 0.067 Uani 1 1 d . U .
O23 O 0.2755(16) 0.3332(5) -0.4764(6) 0.100(6) Uani 1 1 d D U .
O24 O 0.1378(15) 0.3394(6) -0.4592(6) 0.105(7) Uani 1 1 d D U .
O25 O 0.4650(15) 0.4251(5) 0.0520(7) 0.130(6) Uani 1 1 d D U .
O26 O 0.8840(13) 0.5189(5) -0.0184(6) 0.098(5) Uani 1 1 d D U .
O27 O 1.3811(14) 0.2698(6) 0.4825(6) 0.111(7) Uani 1 1 d D U .
C1 C 0.6463(15) 0.7127(5) 0.4594(7) 0.043 Uani 1 1 d . U .
C2 C 0.6521(15) 0.6857(5) 0.4250(7) 0.052 Uani 1 1 d . U .
C3 C 0.7383(16) 0.6718(6) 0.4249(7) 0.062 Uani 1 1 d . U .
H3 H 0.7877 0.6793 0.4466 0.074 Uiso 1 1 calc R . .
O28 O 0.9485(17) 0.3840(6) 0.5396(9) 0.170(10) Uani 1 1 d D U .
C4 C 0.7612(15) 0.6479(6) 0.3967(8) 0.066(6) Uani 1 1 d . U .
C5 C 0.6813(16) 0.6400(5) 0.3585(7) 0.057(5) Uani 1 1 d . U .
C6 C 0.5887(14) 0.6507(5) 0.3642(7) 0.052(6) Uani 1 1 d . U .
C7 C 0.5758(13) 0.6731(5) 0.3965(7) 0.049 Uani 1 1 d . U .
H7 H 0.5154 0.6795 0.3986 0.059 Uiso 1 1 calc R . .
C9 C 0.851(2) 0.5978(6) 0.4057(10) 0.101 Uani 1 1 d D U .
H9A H 0.9114 0.5878 0.4067 0.152 Uiso 1 1 calc R . .
H9B H 0.8317 0.5942 0.4333 0.152 Uiso 1 1 calc R . .
H9C H 0.8060 0.5882 0.3822 0.152 Uiso 1 1 calc R . .
C8 C 0.8580(19) 0.6354(6) 0.3976(8) 0.066 Uani 1 1 d D U .
C10 C 0.894(2) 0.6456(9) 0.3572(9) 0.099(8) Uani 1 1 d D U .
H10A H 0.9567 0.6371 0.3591 0.149 Uiso 1 1 calc R . .
H10B H 0.8539 0.6371 0.3313 0.149 Uiso 1 1 calc R . .
H10C H 0.8959 0.6691 0.3556 0.149 Uiso 1 1 calc R . .
C11 C 0.9207(16) 0.6428(6) 0.4431(7) 0.064 Uani 1 1 d D U .
H11A H 0.9831 0.6348 0.4437 0.097 Uiso 1 1 calc R . .
H11B H 0.9228 0.6661 0.4481 0.097 Uiso 1 1 calc R . .
H11C H 0.8952 0.6322 0.4658 0.097 Uiso 1 1 calc R . .
C12 C 0.4921(15) 0.6394(5) 0.3376(6) 0.050(5) Uani 1 1 d D U .
H12 H 0.4348 0.6440 0.3454 0.060 Uiso 1 1 calc R . .
C13 C 0.4128(11) 0.6157(5) 0.2687(6) 0.050(4) Uani 1 1 d . U .
H13 H 0.4076 0.6329 0.2462 0.060 Uiso 1 1 calc R . .
C14 C 0.3212(18) 0.6174(8) 0.2881(9) 0.079(7) Uani 1 1 d D U .
H14A H 0.3156 0.6388 0.3011 0.095 Uiso 1 1 calc R . .
H14B H 0.3230 0.6008 0.3108 0.095 Uiso 1 1 calc R . .
C15 C 0.2353(17) 0.6111(6) 0.2492(8) 0.109 Uani 1 1 d D U .
H15A H 0.1779 0.6101 0.2607 0.131 Uiso 1 1 calc R . .
H15B H 0.2297 0.6291 0.2283 0.131 Uiso 1 1 calc R . .
C16 C 0.2482(14) 0.5797(6) 0.2264(8) 0.078(6) Uani 1 1 d D U .
H16A H 0.1943 0.5765 0.2026 0.093 Uiso 1 1 calc R . .
H16B H 0.2491 0.5618 0.2472 0.093 Uiso 1 1 calc R . .
C17 C 0.3377(16) 0.5778(6) 0.2072(8) 0.052(5) Uani 1 1 d . U .
H17A H 0.3363 0.5942 0.1843 0.062 Uiso 1 1 calc R . .
H17B H 0.3434 0.5562 0.1945 0.062 Uiso 1 1 calc R . .
C18 C 0.4213(11) 0.5842(5) 0.2461(6) 0.052(4) Uani 1 1 d . U .
H18 H 0.4192 0.5668 0.2679 0.062 Uiso 1 1 calc R . .
C19 C 0.5323(15) 0.5733(6) 0.1965(6) 0.044(5) Uani 1 1 d D U .
H19 H 0.4817 0.5659 0.1755 0.053 Uiso 1 1 calc R . .
C20 C 0.6228(8) 0.5735(4) 0.1854(5) 0.050(7) Uani 1 1 d . U .
C21 C 0.7070(11) 0.5811(4) 0.2137(4) 0.046(5) Uani 1 1 d G U .
C22 C 0.7915(8) 0.5773(4) 0.1997(5) 0.046(4) Uani 1 1 d DG U .
C23 C 0.7919(9) 0.5659(4) 0.1573(5) 0.047(5) Uani 1 1 d G U .
H23 H 0.8485 0.5634 0.1480 0.056 Uiso 1 1 calc R . .
C24 C 0.7077(11) 0.5583(4) 0.1290(4) 0.054(6) Uani 1 1 d G U .
C25 C 0.6231(9) 0.5621(4) 0.1430(5) 0.047(6) Uani 1 1 d G U .
H25 H 0.5668 0.5570 0.1240 0.057 Uiso 1 1 calc R . .
C26 C 0.8876(14) 0.5857(6) 0.2302(7) 0.070(6) Uani 1 1 d D U .
C27 C 0.903(2) 0.5668(6) 0.2748(8) 0.081(7) Uani 1 1 d D U .
H27A H 0.9043 0.5436 0.2693 0.121 Uiso 1 1 calc R . .
H27B H 0.9618 0.5734 0.2929 0.121 Uiso 1 1 calc R . .
H27C H 0.8528 0.5718 0.2898 0.121 Uiso 1 1 calc R . .
C28 C 0.9725(15) 0.5799(6) 0.2081(8) 0.081(7) Uani 1 1 d D U .
H28A H 0.9771 0.5569 0.2018 0.121 Uiso 1 1 calc R . .
H28B H 0.9644 0.5922 0.1811 0.121 Uiso 1 1 calc R . .
H28C H 1.0290 0.5870 0.2277 0.121 Uiso 1 1 calc R . .
C29 C 0.886(2) 0.6229(6) 0.2391(9) 0.090(8) Uani 1 1 d D U .
H29A H 0.8339 0.6280 0.2529 0.136 Uiso 1 1 calc R . .
H29B H 0.9434 0.6293 0.2582 0.136 Uiso 1 1 calc R . .
H29C H 0.8789 0.6346 0.2116 0.136 Uiso 1 1 calc R . .
C30 C 0.7118(18) 0.5464(7) 0.0831(9) 0.054 Uani 1 1 d D U .
C31 C 0.725(2) 0.4567(7) 0.0482(10) 0.088 Uani 1 1 d D U .
C32 C 0.7639(12) 0.4278(3) 0.0786(5) 0.050(4) Uani 1 1 d D U .
C33 C 0.7103(9) 0.4165(4) 0.1081(6) 0.064(7) Uani 1 1 d G U .
H33 H 0.6495 0.4242 0.1064 0.077 Uiso 1 1 calc R . .
C34 C 0.7476(10) 0.3934(4) 0.1401(5) 0.045(5) Uani 1 1 d G U .
C35 C 0.8384(11) 0.3818(3) 0.1426(4) 0.039(5) Uani 1 1 d G U .
C36 C 0.8920(9) 0.3932(4) 0.1131(5) 0.066(6) Uani 1 1 d G U .
C37 C 0.8548(11) 0.4162(4) 0.0811(5) 0.058(6) Uani 1 1 d G U .
H37 H 0.8907 0.4238 0.0614 0.070 Uiso 1 1 calc R . .
C38 C 0.9834(15) 0.3744(6) 0.1067(6) 0.073(5) Uani 1 1 d D U .
C39 C 1.0554(19) 0.3808(8) 0.1482(8) 0.101(8) Uani 1 1 d D U .
H39A H 1.0637 0.4040 0.1525 0.152 Uiso 1 1 calc R . .
H39B H 1.0342 0.3714 0.1730 0.152 Uiso 1 1 calc R . .
H39C H 1.1141 0.3709 0.1456 0.152 Uiso 1 1 calc R . .
C40 C 0.980(2) 0.3370(6) 0.1055(9) 0.098(7) Uani 1 1 d D U .
H40A H 0.9355 0.3299 0.0800 0.147 Uiso 1 1 calc R . .
H40B H 1.0410 0.3285 0.1043 0.147 Uiso 1 1 calc R . .
H40C H 0.9611 0.3290 0.1317 0.147 Uiso 1 1 calc R . .
C41 C 1.0265(19) 0.3893(7) 0.0685(7) 0.094(8) Uani 1 1 d D U .
H41A H 0.9839 0.3860 0.0408 0.141 Uiso 1 1 calc R . .
H41B H 1.0371 0.4124 0.0735 0.141 Uiso 1 1 calc R . .
H41C H 1.0851 0.3786 0.0677 0.141 Uiso 1 1 calc R . .
C42 C 0.6820(16) 0.3845(5) 0.1635(6) 0.048(5) Uani 1 1 d D U .
H42 H 0.6219 0.3933 0.1552 0.058 Uiso 1 1 calc R . .
C43 C 0.6364(13) 0.3471(6) 0.2236(6) 0.065(5) Uani 1 1 d . U .
H43 H 0.6342 0.3236 0.2170 0.078 Uiso 1 1 calc R . .
C44 C 0.5394(19) 0.3602(7) 0.2141(9) 0.068(7) Uani 1 1 d . U .
H44A H 0.5141 0.3579 0.1827 0.082 Uiso 1 1 calc R . .
H44B H 0.5413 0.3834 0.2212 0.082 Uiso 1 1 calc R . .
C45 C 0.4732(16) 0.3429(7) 0.2398(7) 0.096(8) Uani 1 1 d . U .
H45A H 0.4644 0.3201 0.2307 0.115 Uiso 1 1 calc R . .
H45B H 0.4124 0.3537 0.2344 0.115 Uiso 1 1 calc R . .
C46 C 0.5206(16) 0.3451(7) 0.2902(8) 0.088(8) Uani 1 1 d . U .
H46A H 0.5194 0.3678 0.2998 0.105 Uiso 1 1 calc R . .
H46B H 0.4843 0.3322 0.3072 0.105 Uiso 1 1 calc R . .
C47 C 0.6184(17) 0.3333(7) 0.2995(8) 0.061(6) Uani 1 1 d . U .
H47A H 0.6198 0.3100 0.2931 0.074 Uiso 1 1 calc R . .
H47B H 0.6455 0.3365 0.3306 0.074 Uiso 1 1 calc R . .
C48 C 0.6748(13) 0.3517(5) 0.2720(6) 0.061 Uani 1 1 d . U .
H48 H 0.6725 0.3752 0.2789 0.073 Uiso 1 1 calc R . .
C49 C 0.8239(17) 0.3314(6) 0.3191(6) 0.063(6) Uani 1 1 d D U .
H49 H 0.7917 0.3291 0.3421 0.075 Uiso 1 1 calc R . .
C50 C 0.9239(8) 0.3249(4) 0.3250(5) 0.049(6) Uani 1 1 d . U .
C51 C 0.9858(11) 0.3284(4) 0.2963(4) 0.051(6) Uani 1 1 d G U .
C52 C 1.0809(10) 0.3221(4) 0.3110(4) 0.044(4) Uani 1 1 d G U .
C53 C 1.1142(8) 0.3122(4) 0.3543(5) 0.043(5) Uani 1 1 d G U .
H53 H 1.1779 0.3080 0.3641 0.051 Uiso 1 1 calc R . .
C54 C 1.0524(11) 0.3087(4) 0.3831(3) 0.039(5) Uani 1 1 d G U .
C55 C 0.9573(10) 0.3150(4) 0.3684(5) 0.045(6) Uani 1 1 d G U .
H55 H 0.9159 0.3126 0.3876 0.054 Uiso 1 1 calc R . .
C56 C 1.1518(16) 0.3300(6) 0.2788(7) 0.074(5) Uani 1 1 d D U .
C57 C 1.152(2) 0.3667(7) 0.2665(9) 0.093(8) Uani 1 1 d D U .
H57A H 1.0893 0.3738 0.2546 0.140 Uiso 1 1 calc R . .
H57B H 1.1774 0.3794 0.2924 0.140 Uiso 1 1 calc R . .
H57C H 1.1906 0.3699 0.2448 0.140 Uiso 1 1 calc R . .
C58 C 1.123(2) 0.3096(7) 0.2359(8) 0.085(8) Uani 1 1 d D U .
H58A H 1.0615 0.3164 0.2207 0.128 Uiso 1 1 calc R . .
H58B H 1.1673 0.3132 0.2172 0.128 Uiso 1 1 calc R . .
H58C H 1.1217 0.2867 0.2431 0.128 Uiso 1 1 calc R . .
C59 C 1.2500(17) 0.3161(7) 0.2983(9) 0.097 Uani 1 1 d D U .
H59A H 1.2446 0.2932 0.3052 0.145 Uiso 1 1 calc R . .
H59B H 1.2898 0.3184 0.2771 0.145 Uiso 1 1 calc R . .
H59C H 1.2766 0.3279 0.3247 0.145 Uiso 1 1 calc R . .
C60 C 1.0937(16) 0.2991(6) 0.4296(8) 0.046 Uani 1 1 d . U .
C61 C 0.7147(17) 0.7572(7) -0.4168(8) 0.052(5) Uani 1 1 d . U .
C62 C 0.7107(11) 0.7457(4) -0.3713(4) 0.041(5) Uani 1 1 d . U .
C63 C 0.7948(9) 0.7419(4) -0.3412(5) 0.046(5) Uani 1 1 d G U .
H63 H 0.8515 0.7467 -0.3494 0.055 Uiso 1 1 calc R . .
C64 C 0.7942(9) 0.7308(4) -0.2987(5) 0.050(5) Uani 1 1 d G U .
C65 C 0.7095(12) 0.7236(4) -0.2863(4) 0.054(6) Uani 1 1 d G U .
C66 C 0.6254(9) 0.7275(5) -0.3165(5) 0.050(6) Uani 1 1 d G U .
C67 C 0.6260(9) 0.7385(4) -0.3590(5) 0.051(7) Uani 1 1 d G U .
H67 H 0.5697 0.7411 -0.3792 0.061 Uiso 1 1 calc R . .
C68 C 0.8914(14) 0.7226(5) -0.2680(7) 0.057(5) Uani 1 1 d D U .
C69 C 0.9722(15) 0.7362(5) -0.2887(8) 0.065(6) Uani 1 1 d D U .
H69A H 0.9625 0.7592 -0.2946 0.098 Uiso 1 1 calc R . .
H69B H 1.0310 0.7330 -0.2686 0.098 Uiso 1 1 calc R . .
H69C H 0.9732 0.7248 -0.3158 0.098 Uiso 1 1 calc R . .
C70 C 0.9002(19) 0.6861(5) -0.2574(8) 0.073(6) Uani 1 1 d D U .
H70A H 0.8967 0.6738 -0.2842 0.109 Uiso 1 1 calc R . .
H70B H 0.9594 0.6819 -0.2380 0.109 Uiso 1 1 calc R . .
H70C H 0.8500 0.6795 -0.2432 0.109 Uiso 1 1 calc R . .
C75 C 0.2450(14) 0.7051(7) -0.2877(7) 0.094(8) Uani 1 1 d . U .
H75A H 0.2354 0.6827 -0.2983 0.112 Uiso 1 1 calc R . .
H75B H 0.1950 0.7185 -0.3044 0.112 Uiso 1 1 calc R . .
C71 C 0.897(2) 0.7422(6) -0.2248(7) 0.074(7) Uani 1 1 d D U .
H71A H 0.8915 0.7652 -0.2314 0.111 Uiso 1 1 calc R . .
H71B H 0.8469 0.7355 -0.2107 0.111 Uiso 1 1 calc R . .
H71C H 0.9563 0.7380 -0.2055 0.111 Uiso 1 1 calc R . .
C72 C 0.5342(17) 0.7212(6) -0.3102(7) 0.054(6) Uani 1 1 d D U .
H72 H 0.4842 0.7263 -0.3331 0.065 Uiso 1 1 calc R . .
C73 C 0.4171(12) 0.6991(5) -0.2666(6) 0.060(5) Uani 1 1 d . U .
H73 H 0.4081 0.6759 -0.2747 0.072 Uiso 1 1 calc R . .
C74 C 0.3386(18) 0.7174(8) -0.2953(9) 0.074(7) Uani 1 1 d . U .
H74A H 0.3421 0.7143 -0.3261 0.088 Uiso 1 1 calc R . .
H74B H 0.3445 0.7407 -0.2887 0.088 Uiso 1 1 calc R . .
C76 C 0.2405(12) 0.7064(6) -0.2360(6) 0.081(7) Uani 1 1 d . U .
H76A H 0.2423 0.7290 -0.2258 0.097 Uiso 1 1 calc R . .
H76B H 0.1831 0.6962 -0.2310 0.097 Uiso 1 1 calc R . .
C77 C 0.3256(16) 0.6877(8) -0.2119(9) 0.072(7) Uani 1 1 d . U .
H77A H 0.3232 0.6869 -0.1807 0.086 Uiso 1 1 calc R . .
H77B H 0.3219 0.6653 -0.2228 0.086 Uiso 1 1 calc R . .
C78 C 0.4140(12) 0.7013(6) -0.2164(6) 0.064(5) Uani 1 1 d . U .
H78 H 0.4144 0.7246 -0.2083 0.077 Uiso 1 1 calc R . .
C79 C 0.5145(14) 0.6624(6) -0.1635(7) 0.056(6) Uani 1 1 d D U .
H79 H 0.4600 0.6508 -0.1621 0.068 Uiso 1 1 calc R . .
C80 C 0.5907(9) 0.6518(4) -0.1345(5) 0.052(7) Uani 1 1 d . U .
C81 C 0.6805(11) 0.6632(3) -0.1352(4) 0.046(5) Uani 1 1 d G U .
C82 C 0.7576(9) 0.6500(4) -0.1066(5) 0.050(5) Uani 1 1 d G U .
C83 C 0.7449(10) 0.6252(4) -0.0773(5) 0.049(5) Uani 1 1 d G U .
H83 H 0.7964 0.6163 -0.0582 0.059 Uiso 1 1 calc R . .
C84 C 0.6550(13) 0.6138(3) -0.0767(5) 0.059(5) Uani 1 1 d DG U .
C85 C 0.5779(9) 0.6270(4) -0.1053(6) 0.059(5) Uani 1 1 d G U .
H85 H 0.5178 0.6194 -0.1048 0.071 Uiso 1 1 calc R . .
C86 C 0.8579(17) 0.6659(6) -0.1022(8) 0.086(6) Uani 1 1 d D U .
C87 C 0.8504(18) 0.7042(7) -0.1018(9) 0.111(7) Uani 1 1 d D U .
H87A H 0.8245 0.7110 -0.0770 0.167 Uiso 1 1 calc R . .
H87B H 0.9118 0.7136 -0.0995 0.167 Uiso 1 1 calc R . .
H87C H 0.8104 0.7116 -0.1286 0.167 Uiso 1 1 calc R . .
C88 C 0.899(2) 0.6570(9) -0.1421(9) 0.116(9) Uani 1 1 d D U .
H88A H 0.9051 0.6336 -0.1437 0.174 Uiso 1 1 calc R . .
H88B H 0.8585 0.6649 -0.1684 0.174 Uiso 1 1 calc R . .
H88C H 0.9599 0.6670 -0.1393 0.174 Uiso 1 1 calc R . .
C89 C 0.9334(16) 0.6491(6) -0.0650(8) 0.109(9) Uani 1 1 d D U .
H89A H 0.9168 0.6526 -0.0368 0.164 Uiso 1 1 calc R . .
H89B H 0.9354 0.6259 -0.0707 0.164 Uiso 1 1 calc R . .
H89C H 0.9940 0.6585 -0.0649 0.164 Uiso 1 1 calc R . .
C91 C 0.5983(17) 0.5000(7) -0.0705(8) 0.060(5) Uani 1 1 d D U .
C90 C 0.6329(18) 0.5860(6) -0.0490(6) 0.064(5) Uani 1 1 d D U .
C92 C 0.5580(11) 0.4892(4) -0.1154(4) 0.052(6) Uani 1 1 d . U .
C93 C 0.4615(11) 0.4860(4) -0.1297(5) 0.050(6) Uani 1 1 d G U .
H93 H 0.4212 0.4905 -0.1106 0.060 Uiso 1 1 calc R . .
C94 C 0.4251(8) 0.4760(4) -0.1728(5) 0.046(6) Uani 1 1 d G U .
C95 C 0.4852(12) 0.4693(4) -0.2015(4) 0.047(5) Uani 1 1 d G U .
C96 C 0.5817(11) 0.4725(4) -0.1871(5) 0.059(5) Uani 1 1 d DG U .
C97 C 0.6181(8) 0.4825(4) -0.1441(6) 0.059(6) Uani 1 1 d G U .
H97 H 0.6827 0.4846 -0.1344 0.071 Uiso 1 1 calc R . .
C99 C 0.7573(14) 0.4747(6) -0.1942(7) 0.085(7) Uani 1 1 d D U .
H99A H 0.7707 0.4618 -0.1678 0.128 Uiso 1 1 calc R . .
H99B H 0.7986 0.4684 -0.2134 0.128 Uiso 1 1 calc R . .
H99C H 0.7664 0.4976 -0.1868 0.128 Uiso 1 1 calc R . .
C98 C 0.6542(15) 0.4690(6) -0.2179(7) 0.071 Uani 1 1 d D U .
C100 C 0.654(2) 0.4317(6) -0.2266(9) 0.080(7) Uani 1 1 d D U .
H10D H 0.6705 0.4202 -0.1990 0.120 Uiso 1 1 calc R . .
H10E H 0.5931 0.4250 -0.2418 0.120 Uiso 1 1 calc R . .
H10F H 0.6997 0.4267 -0.2444 0.120 Uiso 1 1 calc R . .
C101 C 0.6292(19) 0.4891(6) -0.2602(8) 0.067(6) Uani 1 1 d D U .
H10G H 0.6301 0.5120 -0.2530 0.100 Uiso 1 1 calc R . .
H10H H 0.6742 0.4848 -0.2784 0.100 Uiso 1 1 calc R . .
H10I H 0.5676 0.4830 -0.2758 0.100 Uiso 1 1 calc R . .
C102 C 0.3236(16) 0.4758(6) -0.1851(7) 0.044 Uani 1 1 d D U .
H102 H 0.2903 0.4830 -0.1642 0.053 Uiso 1 1 calc R . .
C104 C 0.1208(16) 0.4732(8) -0.1984(9) 0.079(8) Uani 1 1 d D U .
H10J H 0.1377 0.4945 -0.1849 0.095 Uiso 1 1 calc R . .
H10K H 0.1377 0.4564 -0.1760 0.095 Uiso 1 1 calc R . .
C106 C -0.0153(15) 0.4424(7) -0.2424(8) 0.102(9) Uani 1 1 d . U .
H10L H -0.0825 0.4434 -0.2536 0.123 Uiso 1 1 calc R . .
H10M H -0.0032 0.4238 -0.2224 0.123 Uiso 1 1 calc R . .
C107 C 0.0361(19) 0.4360(8) -0.2831(9) 0.078(8) Uani 1 1 d . U .
H10N H 0.0207 0.4532 -0.3050 0.094 Uiso 1 1 calc R . .
H10O H 0.0165 0.4151 -0.2970 0.094 Uiso 1 1 calc R . .
C109 C 0.1874(18) 0.4171(6) -0.3254(7) 0.064(7) Uani 1 1 d D U .
H109 H 0.1270 0.4085 -0.3287 0.077 Uiso 1 1 calc R . .
C103 C 0.1736(11) 0.4674(5) -0.2364(6) 0.056(4) Uani 1 1 d . U .
H103 H 0.1586 0.4858 -0.2570 0.067 Uiso 1 1 calc R . .
C105 C 0.0134(13) 0.4720(7) -0.2178(8) 0.085(8) Uani 1 1 d D U .
H10P H -0.0204 0.4736 -0.1938 0.102 Uiso 1 1 calc R . .
H10Q H -0.0038 0.4908 -0.2370 0.102 Uiso 1 1 calc R . .
C108 C 0.1469(12) 0.4357(5) -0.2627(6) 0.059(5) Uani 1 1 d . U .
H108 H 0.1611 0.4170 -0.2426 0.070 Uiso 1 1 calc R . .
C110 C 0.2416(12) 0.4068(5) -0.3596(5) 0.064(7) Uani 1 1 d . U .
C111 C 0.3304(13) 0.4199(4) -0.3584(5) 0.090(10) Uani 1 1 d G U .
C112 C 0.3809(10) 0.4109(4) -0.3903(6) 0.061(5) Uani 1 1 d DG U .
C113 C 0.3426(12) 0.3888(4) -0.4233(5) 0.061(6) Uani 1 1 d G U .
H113 H 0.3765 0.3828 -0.4447 0.074 Uiso 1 1 calc R . .
C114 C 0.2538(12) 0.3757(4) -0.4245(5) 0.072(7) Uani 1 1 d G U .
C115 C 0.2033(10) 0.3847(4) -0.3926(5) 0.057(7) Uani 1 1 d G U .
H115 H 0.1439 0.3760 -0.3933 0.068 Uiso 1 1 calc R . .
C117 C 0.557(2) 0.4132(8) -0.3559(9) 0.096(8) Uani 1 1 d D U .
H11D H 0.5399 0.4160 -0.3277 0.144 Uiso 1 1 calc R . .
H11E H 0.5655 0.3902 -0.3610 0.144 Uiso 1 1 calc R . .
H11F H 0.6141 0.4248 -0.3564 0.144 Uiso 1 1 calc R . .
C116 C 0.4780(16) 0.4267(6) -0.3922(9) 0.096 Uani 1 1 d D U .
C118 C 0.5061(19) 0.4220(7) -0.4369(8) 0.089(7) Uani 1 1 d D U .
H11G H 0.4574 0.4304 -0.4599 0.134 Uiso 1 1 calc R . .
H11H H 0.5636 0.4336 -0.4371 0.134 Uiso 1 1 calc R . .
H11I H 0.5150 0.3990 -0.4417 0.134 Uiso 1 1 calc R . .
C119 C 0.460(2) 0.4646(6) -0.3902(9) 0.093(7) Uani 1 1 d D U .
H11J H 0.4415 0.4698 -0.3628 0.139 Uiso 1 1 calc R . .
H11K H 0.5162 0.4763 -0.3922 0.139 Uiso 1 1 calc R . .
H11L H 0.4105 0.4708 -0.4144 0.139 Uiso 1 1 calc R . .
C120 C 0.2220(16) 0.3470(6) -0.4549(6) 0.069(5) Uani 1 1 d D U .
N9 N 0.3340(17) 0.3953(6) 0.0551(10) 0.201(9) Uani 1 1 d D U .
C121 C 0.398(2) 0.4114(9) 0.0323(10) 0.173 Uani 1 1 d D U .
H121 H 0.3858 0.4112 0.0016 0.207 Uiso 1 1 calc R . .
N10 N 0.9486(12) 0.5217(6) -0.0789(6) 0.104(6) Uani 1 1 d D U .
C124 C 0.8930(18) 0.5368(7) -0.0494(8) 0.126(8) Uani 1 1 d D U .
H124 H 0.8672 0.5578 -0.0537 0.152 Uiso 1 1 calc R . .
C125 C 0.9780(19) 0.4878(6) -0.0795(10) 0.139(10) Uani 1 1 d D U .
H12A H 1.0137 0.4848 -0.1023 0.208 Uiso 1 1 calc R . .
H12B H 1.0163 0.4822 -0.0514 0.208 Uiso 1 1 calc R . .
H12C H 0.9237 0.4738 -0.0853 0.208 Uiso 1 1 calc R . .
C126 C 0.971(3) 0.5488(8) -0.1072(11) 0.210(16) Uani 1 1 d D U .
H12D H 0.9423 0.5688 -0.0998 0.316 Uiso 1 1 calc R . .
H12E H 1.0376 0.5516 -0.1026 0.316 Uiso 1 1 calc R . .
H12F H 0.9466 0.5435 -0.1377 0.316 Uiso 1 1 calc R . .
N11 N 1.4562(16) 0.2757(7) 0.4252(7) 0.193(14) Uani 1 1 d D U .
C127 C 1.4089(17) 0.2889(7) 0.4568(8) 0.131(9) Uani 1 1 d D U .
H127 H 1.3987 0.3114 0.4583 0.157 Uiso 1 1 calc R . .
C128 C 1.463(4) 0.2414(7) 0.4228(15) 0.33(4) Uani 1 1 d D U .
H12G H 1.4263 0.2314 0.4418 0.493 Uiso 1 1 calc R . .
H12H H 1.4401 0.2344 0.3929 0.493 Uiso 1 1 calc R . .
H12I H 1.5276 0.2349 0.4319 0.493 Uiso 1 1 calc R . .
C129 C 1.502(2) 0.2973(7) 0.4013(10) 0.174(14) Uani 1 1 d D U .
H12J H 1.4875 0.3196 0.4079 0.261 Uiso 1 1 calc R . .
H12K H 1.5686 0.2939 0.4093 0.261 Uiso 1 1 calc R . .
H12L H 1.4811 0.2934 0.3702 0.261 Uiso 1 1 calc R . .
N12 N 0.8365(19) 0.3983(7) 0.5837(8) 0.189(10) Uani 1 1 d D U .
C130 C 0.880(2) 0.3832(9) 0.5540(10) 0.185(11) Uani 1 1 d D U .
H130 H 0.8414 0.3664 0.5402 0.222 Uiso 1 1 calc R . .
C131 C 0.902(3) 0.4174(13) 0.6176(15) 0.35(3) Uani 1 1 d D U .
H13A H 0.8675 0.4275 0.6376 0.520 Uiso 1 1 calc R . .
H13B H 0.9488 0.4030 0.6338 0.520 Uiso 1 1 calc R . .
H13C H 0.9320 0.4342 0.6035 0.520 Uiso 1 1 calc R . .
C132 C 0.744(2) 0.3951(10) 0.5884(13) 0.263(19) Uani 1 1 d D U .
H13D H 0.7331 0.4088 0.6123 0.394 Uiso 1 1 calc R . .
H13E H 0.7024 0.4017 0.5616 0.394 Uiso 1 1 calc R . .
H13F H 0.7313 0.3726 0.5947 0.394 Uiso 1 1 calc R . .
C122 C 0.356(3) 0.3949(14) 0.1007(10) 0.33(3) Uani 1 1 d D U .
H12M H 0.4111 0.4080 0.1107 0.501 Uiso 1 1 calc R . .
H12N H 0.3044 0.4038 0.1121 0.501 Uiso 1 1 calc R . .
H12O H 0.3675 0.3727 0.1108 0.501 Uiso 1 1 calc R . .
C123 C 0.258(3) 0.3789(13) 0.0294(12) 0.36(3) Uani 1 1 d D U .
H12P H 0.2572 0.3828 -0.0013 0.546 Uiso 1 1 calc R . .
H12Q H 0.2636 0.3557 0.0353 0.546 Uiso 1 1 calc R . .
H12R H 0.2005 0.3868 0.0366 0.546 Uiso 1 1 calc R . .

loop_
_atom_site_aniso_label
_atom_site_aniso_U_11
_atom_site_aniso_U_22
_atom_site_aniso_U_33
_atom_site_aniso_U_23
_atom_site_aniso_U_13
_atom_site_aniso_U_12
Cd1 0.0447(19) 0.0550(18) 0.0323(16) 0.000 0.0100(13) 0.000
Cd2 0.0471(14) 0.0707(15) 0.0324(12) 0.0071(11) 0.0089(10) 0.0047(12)
Cd6 0.110(3) 0.064(2) 0.093(3) 0.000 0.067(2) 0.000
Cd4 0.0412(19) 0.0545(18) 0.0375(17) 0.000 0.0097(13) 0.000
Cd5 0.0465(14) 0.0762(16) 0.0314(12) -0.0032(11) 0.0052(10) -0.0009(12)
Cd3 0.112(3) 0.051(2) 0.129(3) 0.000 0.081(3) 0.000
Cu1 0.045(2) 0.071(3) 0.052(2) -0.016(2) 0.0100(17) -0.0005(19)
Cu2 0.050(2) 0.089(3) 0.041(2) 0.018(2) 0.0134(17) 0.011(2)
Cu3 0.046(2) 0.068(2) 0.049(2) 0.0185(19) 0.0041(17) -0.0056(19)
Cu4 0.054(3) 0.078(3) 0.045(2) -0.019(2) 0.0155(18) -0.009(2)
N1 0.041(6) 0.034(8) 0.054(7) -0.004(6) 0.005(5) -0.007(5)
N2 0.038(6) 0.047(9) 0.043(7) 0.003(6) 0.004(5) 0.001(5)
N3 0.052(7) 0.098(13) 0.051(8) 0.024(8) 0.010(6) 0.010(7)
N4 0.053(6) 0.066(12) 0.047(7) 0.020(7) 0.015(5) -0.001(6)
N5 0.039(6) 0.041(9) 0.037(6) -0.020(5) 0.008(4) 0.006(5)
N6 0.044(6) 0.078(11) 0.054(7) -0.002(7) 0.015(5) -0.003(6)
N7 0.043(6) 0.057(11) 0.050(6) -0.015(6) 0.017(4) 0.002(6)
N8 0.041(7) 0.087(12) 0.051(8) -0.018(7) 0.007(5) -0.001(6)
O1 0.057(8) 0.085(11) 0.097(12) -0.034(10) 0.005(7) 0.003(7)
O2 0.051(6) 0.065(10) 0.073(11) -0.023(9) 0.017(6) 0.006(6)
O3 0.047(8) 0.088(12) 0.066(8) -0.036(8) 0.005(6) 0.001(7)
O4 0.024(6) 0.158(13) 0.058(6) -0.055(7) -0.005(5) 0.009(6)
O5 0.055(6) 0.090(12) 0.043(6) 0.007(6) 0.014(5) -0.010(6)
O6 0.056(7) 0.108(13) 0.046(8) -0.008(8) 0.013(6) 0.001(6)
O7 0.109(7) 0.138(14) 0.094(13) 0.036(11) 0.030(7) 0.036(7)
O8 0.112(9) 0.083(8) 0.070(10) 0.020(7) 0.026(8) 0.019(7)
O9 0.056(6) 0.124(10) 0.046(6) 0.051(7) 0.032(5) 0.038(7)
O10 0.050(7) 0.125(16) 0.041(7) 0.029(8) 0.016(5) 0.016(8)
O11 0.053(6) 0.125(15) 0.037(7) 0.025(8) 0.013(5) 0.015(6)
O12 0.045(7) 0.071(8) 0.027(6) 0.012(5) 0.003(5) 0.009(6)
O13 0.034(6) 0.116(14) 0.034(8) 0.016(8) 0.003(5) -0.001(7)
O14 0.039(7) 0.099(13) 0.044(7) 0.008(8) 0.004(5) 0.001(7)
O15 0.054 0.054 0.054 0.000 0.011 0.000
O16 0.041(7) 0.080(11) 0.053(7) 0.027(7) -0.002(5) -0.024(7)
O17 0.087(9) 0.072(10) 0.063(11) 0.024(8) 0.024(7) -0.019(7)
O18 0.084(9) 0.076(9) 0.051(8) 0.019(7) 0.015(6) -0.009(7)
O19 0.072(9) 0.044(7) 0.040(7) 0.001(5) 0.030(6) 0.006(6)
O20 0.058(7) 0.119(14) 0.046(7) -0.006(7) 0.012(5) -0.020(7)
O21 0.051(7) 0.085(13) 0.052(7) -0.021(7) 0.014(5) -0.008(7)
O22 0.067 0.067 0.067 0.000 0.013 0.000
O23 0.164(14) 0.093(11) 0.062(11) -0.034(9) 0.064(10) -0.060(10)
O24 0.120(10) 0.146(15) 0.057(10) -0.043(10) 0.040(8) -0.102(9)
O25 0.150(11) 0.111(12) 0.142(12) 0.012(9) 0.058(8) 0.007(9)
O26 0.061(9) 0.147(13) 0.092(10) 0.022(9) 0.027(7) 0.011(8)
O27 0.071(10) 0.165(18) 0.099(13) -0.025(11) 0.022(8) 0.000(10)
C1 0.043 0.043 0.043 0.000 0.009 0.000
C2 0.052 0.052 0.052 0.000 0.010 0.000
C3 0.062 0.062 0.062 0.000 0.012 0.000
O28 0.160(19) 0.154(17) 0.21(2) -0.024(15) 0.061(16) 0.080(15)
C4 0.060(7) 0.073(11) 0.060(9) -0.015(8) 0.004(6) 0.004(6)
C5 0.061(7) 0.056(12) 0.054(8) -0.004(8) 0.012(6) 0.002(6)
C6 0.054(8) 0.052(12) 0.049(10) -0.010(9) 0.010(6) -0.007(6)
C7 0.049 0.049 0.049 0.000 0.010 0.000
C9 0.101 0.101 0.101 0.000 0.020 0.000
C8 0.066 0.066 0.066 0.000 0.013 0.000
C10 0.067(15) 0.15(2) 0.086(11) 0.016(11) 0.021(10) 0.019(13)
C11 0.064 0.064 0.064 0.000 0.013 0.000
C12 0.049(9) 0.041(10) 0.056(8) -0.001(7) 0.004(6) -0.007(7)
C13 0.039(6) 0.055(9) 0.052(8) -0.006(7) 0.002(5) -0.004(6)
C14 0.062(8) 0.085(16) 0.094(11) -0.011(11) 0.029(7) -0.004(8)
C15 0.109 0.109 0.109 0.000 0.022 0.000
C16 0.035(8) 0.104(12) 0.095(13) -0.001(10) 0.013(8) -0.010(8)
C17 0.040(7) 0.052(11) 0.060(10) -0.002(8) -0.001(6) -0.018(7)
C18 0.034(6) 0.065(10) 0.055(9) -0.007(7) 0.005(5) -0.003(6)
C19 0.030(7) 0.063(13) 0.039(8) 0.000(7) 0.004(6) -0.002(7)
C20 0.032(7) 0.073(18) 0.044(8) -0.012(9) 0.004(5) -0.006(7)
C21 0.032(7) 0.057(14) 0.047(7) -0.020(8) 0.001(5) -0.003(6)
C22 0.036(7) 0.052(11) 0.049(7) -0.012(7) 0.004(5) -0.004(6)
C23 0.034(8) 0.058(12) 0.049(8) -0.017(7) 0.010(6) 0.004(7)
C24 0.038(8) 0.074(16) 0.050(7) -0.008(8) 0.008(5) -0.003(8)
C25 0.038(8) 0.057(16) 0.046(8) -0.009(8) 0.005(6) -0.004(8)
C26 0.043(8) 0.096(12) 0.066(10) -0.030(9) -0.003(7) -0.005(8)
C27 0.068(15) 0.097(15) 0.070(11) -0.032(9) -0.005(9) 0.005(11)
C28 0.047(9) 0.105(17) 0.085(13) -0.053(12) -0.001(9) -0.020(9)
C29 0.067(14) 0.092(11) 0.098(17) -0.030(10) -0.017(12) -0.015(9)
C30 0.054 0.054 0.054 0.000 0.011 0.000
C31 0.088 0.088 0.088 0.000 0.018 0.000
C32 0.060(8) 0.048(8) 0.038(8) -0.014(6) -0.001(6) -0.012(6)
C33 0.057(10) 0.076(14) 0.058(11) 0.010(11) 0.008(8) 0.010(9)
C34 0.046(7) 0.045(10) 0.042(9) -0.005(8) 0.007(6) 0.002(7)
C35 0.046(7) 0.045(10) 0.026(7) 0.006(7) 0.010(5) 0.003(6)
C36 0.056(8) 0.094(12) 0.055(10) 0.036(9) 0.027(7) 0.017(8)
C37 0.069(9) 0.070(11) 0.036(10) 0.016(9) 0.011(7) 0.001(8)
C38 0.065(8) 0.126(11) 0.039(8) 0.048(8) 0.035(6) 0.035(8)
C39 0.076(12) 0.157(19) 0.075(11) 0.045(11) 0.027(9) 0.038(12)
C40 0.099(17) 0.130(12) 0.080(15) 0.044(10) 0.053(12) 0.040(10)
C41 0.093(16) 0.142(19) 0.062(12) 0.045(12) 0.052(11) 0.029(13)
C42 0.038(8) 0.066(11) 0.035(8) 0.005(7) -0.008(6) 0.000(7)
C43 0.051(7) 0.085(13) 0.058(7) 0.019(7) 0.005(5) -0.001(7)
C44 0.054(8) 0.088(16) 0.066(11) 0.013(10) 0.018(7) 0.002(8)
C45 0.061(10) 0.15(2) 0.074(11) 0.033(12) 0.018(8) -0.012(11)
C46 0.060(9) 0.14(2) 0.071(11) 0.022(12) 0.021(8) 0.006(10)
C47 0.060(9) 0.062(13) 0.063(10) 0.005(9) 0.014(7) -0.005(8)
C48 0.061 0.061 0.061 0.000 0.012 0.000
C49 0.052(7) 0.086(18) 0.055(8) 0.025(9) 0.023(6) 0.008(8)
C50 0.051(7) 0.067(17) 0.030(7) 0.008(8) 0.014(5) 0.005(7)
C51 0.049(7) 0.077(16) 0.027(7) 0.009(8) 0.011(5) 0.006(7)
C52 0.049(7) 0.059(11) 0.027(6) 0.001(6) 0.015(5) 0.004(6)
C53 0.039(8) 0.060(12) 0.031(6) 0.005(6) 0.011(5) -0.005(7)
C54 0.048(7) 0.038(11) 0.033(6) 0.008(6) 0.012(5) -0.002(7)
C55 0.050(8) 0.057(16) 0.034(7) 0.003(8) 0.022(5) 0.005(7)
C56 0.060(8) 0.124(12) 0.046(8) 0.030(8) 0.030(6) 0.015(7)
C57 0.097(18) 0.128(12) 0.062(15) 0.026(9) 0.034(13) -0.006(9)
C58 0.086(16) 0.132(17) 0.045(9) 0.019(10) 0.035(9) 0.022(12)
C59 0.097 0.097 0.097 0.000 0.019 0.000
C60 0.046 0.046 0.046 0.000 0.009 0.000
C61 0.039(7) 0.079(13) 0.039(7) 0.005(7) 0.007(5) 0.005(7)
C62 0.041(8) 0.043(12) 0.040(6) -0.003(7) 0.010(5) 0.005(7)
C63 0.040(8) 0.057(12) 0.039(7) -0.002(7) 0.006(5) 0.007(7)
C64 0.044(7) 0.059(11) 0.045(7) -0.002(7) 0.001(5) -0.002(6)
C65 0.045(7) 0.069(15) 0.046(7) 0.003(8) 0.002(5) -0.003(7)
C66 0.045(7) 0.072(17) 0.033(7) -0.001(8) 0.004(5) 0.000(7)
C67 0.041(8) 0.074(17) 0.034(8) 0.005(9) 0.003(6) 0.005(8)
C68 0.040(8) 0.089(11) 0.039(8) 0.011(7) 0.005(6) 0.005(7)
C69 0.045(9) 0.085(14) 0.067(12) 0.012(10) 0.014(8) 0.008(9)
C70 0.064(14) 0.092(11) 0.063(13) 0.013(9) 0.015(10) 0.007(9)
C75 0.040(9) 0.16(2) 0.084(11) 0.037(12) 0.007(7) 0.006(10)
C71 0.063(14) 0.106(15) 0.049(10) 0.004(9) 0.003(9) -0.005(11)
C72 0.045(8) 0.065(14) 0.051(9) 0.002(8) 0.007(6) 0.004(7)
C73 0.039(6) 0.077(13) 0.064(8) -0.001(7) 0.009(5) 0.000(7)
C74 0.042(8) 0.113(18) 0.067(11) 0.023(11) 0.014(7) 0.008(9)
C76 0.038(8) 0.127(17) 0.077(11) 0.036(11) 0.011(7) 0.022(9)
C77 0.031(7) 0.104(17) 0.079(12) 0.033(11) 0.007(7) 0.007(7)
C78 0.041(6) 0.093(13) 0.058(8) 0.004(8) 0.009(5) -0.002(7)
C79 0.025(7) 0.084(12) 0.064(10) 0.008(9) 0.021(6) -0.018(7)
C80 0.040(7) 0.061(12) 0.057(11) 0.003(10) 0.011(6) -0.019(6)
C81 0.045(7) 0.057(11) 0.037(8) 0.007(8) 0.006(5) -0.019(6)
C82 0.041(7) 0.070(10) 0.038(9) 0.016(8) 0.003(5) -0.019(6)
C83 0.049(7) 0.059(10) 0.041(9) 0.015(8) 0.013(6) -0.004(6)
C84 0.060(7) 0.073(9) 0.049(9) 0.010(7) 0.025(6) -0.008(6)
C85 0.056(8) 0.064(9) 0.062(9) 0.007(7) 0.023(6) -0.014(7)
C86 0.048(8) 0.136(12) 0.064(10) 0.049(9) -0.016(6) -0.045(8)
C87 0.062(12) 0.139(12) 0.121(18) 0.042(10) -0.011(11) -0.059(9)
C88 0.061(14) 0.20(2) 0.083(12) 0.046(12) -0.002(10) -0.027(14)
C89 0.063(11) 0.17(2) 0.085(14) 0.049(13) -0.011(10) -0.032(11)
C91 0.058(7) 0.082(12) 0.043(6) -0.004(6) 0.019(5) -0.007(7)
C90 0.082(9) 0.074(10) 0.038(10) 0.006(8) 0.015(7) -0.019(7)
C92 0.045(8) 0.070(15) 0.040(7) -0.004(7) 0.009(5) 0.003(7)
C93 0.050(8) 0.055(16) 0.047(8) -0.011(9) 0.011(6) 0.007(7)
C94 0.047(6) 0.046(15) 0.045(8) -0.013(8) 0.011(5) 0.001(6)
C95 0.050(7) 0.042(12) 0.048(8) -0.007(7) 0.012(5) 0.000(6)
C96 0.046(7) 0.077(13) 0.054(7) -0.012(7) 0.012(5) 0.000(6)
C97 0.049(9) 0.078(15) 0.051(8) -0.013(8) 0.016(6) -0.005(8)
C99 0.047(8) 0.138(18) 0.076(12) -0.043(12) 0.024(7) 0.000(8)
C98 0.071 0.071 0.071 0.000 0.014 0.000
C100 0.071(15) 0.091(9) 0.079(15) -0.005(8) 0.015(12) 0.012(8)
C101 0.057(13) 0.088(13) 0.062(9) -0.008(9) 0.028(8) -0.013(10)
C102 0.044 0.044 0.044 0.000 0.009 0.000
C104 0.045(9) 0.12(2) 0.079(12) -0.032(12) 0.018(8) -0.001(9)
C106 0.047(10) 0.18(2) 0.088(14) -0.061(14) 0.024(10) -0.012(11)
C107 0.047(9) 0.118(19) 0.073(12) -0.035(12) 0.018(7) -0.005(8)
C109 0.056(10) 0.094(15) 0.047(9) -0.020(10) 0.018(8) -0.016(9)
C103 0.044(6) 0.068(10) 0.057(9) -0.018(7) 0.011(5) -0.001(6)
C105 0.043(9) 0.15(2) 0.070(14) -0.045(13) 0.017(8) 0.005(9)
C108 0.050(7) 0.066(10) 0.062(9) -0.013(7) 0.016(6) -0.002(7)
C110 0.057(9) 0.092(15) 0.048(10) -0.024(11) 0.022(8) -0.020(9)
C111 0.082(10) 0.117(19) 0.079(11) -0.037(13) 0.037(8) -0.032(11)
C112 0.066(8) 0.066(10) 0.051(9) 0.003(7) 0.011(6) -0.005(7)
C113 0.080(10) 0.073(12) 0.035(9) 0.000(8) 0.021(7) -0.022(8)
C114 0.083(11) 0.094(13) 0.043(10) -0.034(10) 0.025(8) -0.046(9)
C115 0.076(11) 0.072(13) 0.025(9) -0.003(9) 0.015(8) -0.018(9)
C117 0.080(12) 0.126(18) 0.087(12) -0.006(11) 0.029(9) -0.009(11)
C116 0.096 0.096 0.096 0.000 0.019 0.000
C118 0.077(14) 0.111(17) 0.082(10) -0.012(9) 0.021(9) -0.009(12)
C119 0.089(16) 0.094(9) 0.107(18) 0.000(8) 0.048(13) -0.031(8)
C120 0.116(11) 0.079(10) 0.019(8) -0.015(7) 0.028(7) -0.063(8)
N9 0.184(15) 0.228(19) 0.193(16) 0.034(15) 0.041(13) -0.032(14)
C121 0.173 0.173 0.173 0.000 0.034 0.000
N10 0.055(11) 0.169(16) 0.086(11) 0.012(11) 0.011(8) -0.004(11)
C124 0.097(15) 0.174(17) 0.119(13) 0.038(12) 0.045(11) 0.017(12)
C125 0.09(2) 0.170(18) 0.15(2) 0.005(14) 0.014(17) 0.002(13)
C126 0.25(4) 0.19(2) 0.24(3) 0.06(2) 0.17(3) 0.04(2)
N11 0.18(3) 0.23(2) 0.19(2) 0.032(18) 0.11(2) 0.03(2)
C127 0.059(14) 0.21(2) 0.122(18) 0.036(15) 0.023(12) 0.021(14)
C128 0.48(8) 0.22(2) 0.39(6) 0.03(2) 0.34(7) 0.04(2)
C129 0.12(2) 0.24(3) 0.18(3) 0.06(2) 0.08(2) 0.05(2)
N12 0.158(19) 0.23(2) 0.18(2) -0.028(17) 0.036(15) 0.083(18)
C130 0.154(19) 0.23(3) 0.17(2) -0.019(18) 0.032(15) 0.092(17)
C131 0.27(3) 0.46(6) 0.30(4) -0.17(4) 0.05(3) -0.01(3)
C132 0.19(2) 0.30(4) 0.31(4) -0.07(3) 0.08(2) 0.07(2)
C122 0.32(5) 0.47(7) 0.207(18) 0.027(19) 0.030(17) -0.10(5)
C123 0.33(3) 0.52(6) 0.23(3) 0.04(3) 0.02(2) -0.21(4)

loop_
_atom_type_symbol
_atom_type_description
_atom_type_scat_dispersion_real
_atom_type_scat_dispersion_imag
_atom_type_scat_source
C C 0.0033 0.0016 'International Tables Vol C Tables 4.2.6.8 and 6.1.1.4'
H H 0.0000 0.0000 'International Tables Vol C Tables 4.2.6.8 and 6.1.1.4'
Cd Cd -0.8075 1.2024 'International Tables Vol C Tables 4.2.6.8 and 6.1.1.4'
Cu Cu 0.3201 1.2651 'International Tables Vol C Tables 4.2.6.8 and 6.1.1.4'
N N 0.0061 0.0033 'International Tables Vol C Tables 4.2.6.8 and 6.1.1.4'
O O 0.0106 0.0060 'International Tables Vol C Tables 4.2.6.8 and 6.1.1.4'

loop_
_geom_angle_atom_site_label_1
_geom_angle_atom_site_label_2
_geom_angle_atom_site_label_3
_geom_angle
_geom_angle_site_symmetry_1
_geom_angle_site_symmetry_3
O5 Cd1 O5 169.1(10) 2_655 .
O5 Cd1 O19 90.6(6) 2_655 2_655
O5 Cd1 O19 81.2(6) . 2_655
O5 Cd1 O19 81.2(6) 2_655 .
O5 Cd1 O19 90.6(6) . .
O17 Cd1 O5 99.4(7) . .
O17 Cd1 O5 99.4(7) 2_655 2_655
O17 Cd1 O5 87.8(7) 2_655 .
O17 Cd1 O5 87.8(7) . 2_655
O17 Cd1 O17 99.3(11) . 2_655
O17 Cd1 O19 172.0(7) 2_655 .
O17 Cd1 O19 172.0(7) . 2_655
O17 Cd1 O19 88.8(7) . .
O17 Cd1 O19 88.8(7) 2_655 2_655
O19 Cd1 O19 83.2(7) . 2_655
O5 Cd2 C30 27.9(6) . .
O6 Cd2 O5 55.7(6) . .
O6 Cd2 O8 90.6(7) . .
O6 Cd2 O18 92.2(7) . .
O6 Cd2 O26 100.3(7) . .
O6 Cd2 C30 27.7(5) . .
O8 Cd2 O5 105.6(7) . .
O8 Cd2 O18 172.1(8) . .
O8 Cd2 O26 81.6(8) . .
O8 Cd2 C30 99.0(8) . .
O18 Cd2 O5 82.1(7) . .
O18 Cd2 C30 86.8(8) . .
O20 Cd2 O5 119.1(7) . .
O20 Cd2 O6 173.4(8) . .
O20 Cd2 O8 95.0(8) . .
O20 Cd2 O18 82.7(7) . .
O20 Cd2 O26 84.1(7) . .
O20 Cd2 C30 146.9(8) . .
O26 Cd2 O5 154.2(6) . .
O26 Cd2 O18 90.6(7) . .
O26 Cd2 C30 127.5(7) . .
O12 Cd6 O12 81.3(8) 2_756 .
O12 Cd6 O28 175.6(8) 2_756 2_756
O12 Cd6 O28 175.6(7) . .
O12 Cd6 O28 98.4(8) 2_756 .
O12 Cd6 O28 98.4(8) . 2_756
O24 Cd6 O12 90.8(7) 1_656 .
O24 Cd6 O12 87.8(7) 2_655 .
O24 Cd6 O12 87.8(7) 1_656 2_756
O24 Cd6 O12 90.8(7) 2_655 2_756
O24 Cd6 O24 178.2(13) 2_655 1_656
O24 Cd6 O28 93.6(9) 1_656 .
O24 Cd6 O28 87.8(8) 2_655 .
O24 Cd6 O28 93.6(9) 2_655 2_756
O24 Cd6 O28 87.8(8) 1_656 2_756
O28 Cd6 O28 82.3(14) . 2_756
O2 Cd4 O2 106.2(11) 3_545 4_646
O2 Cd4 O12 165.2(7) 3_545 2_756
O2 Cd4 O12 87.9(7) 3_545 .
O2 Cd4 O12 87.9(7) 4_646 2_756
O2 Cd4 O12 165.3(7) 4_646 .
O2 Cd4 O14 96.2(7) 3_545 3_546
O2 Cd4 O14 96.2(7) 4_646 4_645
O2 Cd4 O14 90.8(7) 4_646 3_546
O2 Cd4 O14 90.8(7) 3_545 4_645
O12 Cd4 O12 78.6(8) . 2_756
O12 Cd4 O14 92.2(6) 2_756 4_645
O12 Cd4 O14 78.6(6) 2_756 3_546
O12 Cd4 O14 78.6(6) . 4_645
O12 Cd4 O14 92.2(6) . 3_546
O14 Cd4 O14 168.2(10) 3_546 4_645
O1 Cd5 O14 79.0(7) 3_545 3_546
O1 Cd5 C61 86.0(8) 3_545 3_546
O11 Cd5 O1 85.2(8) . 3_545
O11 Cd5 O13 175.0(7) . 3_546
O11 Cd5 O14 119.6(6) . 3_546
O11 Cd5 O23 89.9(8) . 1_656
O11 Cd5 O27 87.9(7) . .
O11 Cd5 C61 147.9(8) . 3_546
O13 Cd5 O1 93.6(8) 3_546 3_545
O13 Cd5 O14 55.4(6) 3_546 3_546
O13 Cd5 O23 91.5(7) 3_546 1_656
O13 Cd5 O27 96.7(7) 3_546 .
O13 Cd5 C61 27.2(5) 3_546 3_546
O14 Cd5 C61 28.3(6) 3_546 3_546
O23 Cd5 O1 174.1(8) 1_656 3_545
O23 Cd5 O14 106.4(7) 1_656 3_546
O23 Cd5 O27 95.2(8) 1_656 .
O23 Cd5 C61 99.9(8) 1_656 3_546
O27 Cd5 O1 81.3(8) . 3_545
O27 Cd5 O14 144.2(7) . 3_546
O27 Cd5 C61 121.1(8) . 3_546
O7 Cd3 O7 168.7(13) 2_655 .
O7 Cd3 O19 86.9(8) . 2_655
O7 Cd3 O19 84.9(7) 2_655 2_655
O7 Cd3 O19 84.9(7) . .
O7 Cd3 O19 86.9(8) 2_655 .
O7 Cd3 O25 85.8(8) 2_655 2_655
O7 Cd3 O25 85.8(8) . .
O7 Cd3 O25 101.3(8) . 2_655
O7 Cd3 O25 101.3(8) 2_655 .
O19 Cd3 O19 85.4(8) . 2_655
O25 Cd3 O19 168.2(7) 2_655 2_655
O25 Cd3 O19 86.9(7) 2_655 .
O25 Cd3 O19 168.2(7) . .
O25 Cd3 O19 86.9(7) . 2_655
O25 Cd3 O25 102.0(11) . 2_655
N1 Cu1 O4 170.4(9) . .
N2 Cu1 N1 83.2(7) . .
N2 Cu1 O4 95.4(7) . .
O3 Cu1 N1 96.4(7) . .
O3 Cu1 N2 175.4(8) . .
O3 Cu1 O4 85.8(7) . .
N4 Cu2 N3 82.5(8) . .
N4 Cu2 O9 171.8(9) . .
N4 Cu2 O10 93.6(8) . .
O9 Cu2 N3 92.9(8) . .
O9 Cu2 O10 90.2(8) . .
O10 Cu2 N3 172.3(9) . .
N6 Cu3 N5 81.9(7) . .
N6 Cu3 O16 92.1(7) . .
O15 Cu3 N5 93.0(7) . .
O15 Cu3 N6 174.3(8) . .
O15 Cu3 O16 93.3(7) . .
O16 Cu3 N5 172.0(7) . .
N8 Cu4 N7 84.1(8) . .
N8 Cu4 O21 168.6(10) . .
N8 Cu4 O22 93.7(8) . .
O21 Cu4 N7 94.1(7) . .
O21 Cu4 O22 89.3(8) . .
O22 Cu4 N7 173.5(8) . .
C12 N1 Cu1 133.3(14) . .
C12 N1 C13 113.6(17) . .
C13 N1 Cu1 113.1(12) . .
C18 N2 Cu1 114.1(11) . .
C19 N2 Cu1 123.2(15) . .
C19 N2 C18 122.3(16) . .
C42 N3 Cu2 120.4(16) . .
C42 N3 C43 129.9(19) . .
C43 N3 Cu2 109.6(12) . .
C48 N4 Cu2 116.2(12) . .
C49 N4 Cu2 128.4(17) . .
C49 N4 C48 114.8(18) . .
C72 N5 Cu3 123.6(15) . .
C72 N5 C73 122.7(17) . .
C73 N5 Cu3 113.7(12) . .
C78 N6 Cu3 118.0(14) . .
C79 N6 Cu3 114.7(14) . .
C79 N6 C78 126.4(19) . .
C102 N7 Cu4 125.0(18) . .
C102 N7 C103 126.9(19) . .
C103 N7 Cu4 108.0(12) . .
C109 N8 Cu4 126.9(19) . .
C109 N8 C108 114(2) . .
C108 N8 Cu4 116.5(13) . .
C1 O1 Cd5 133.9(17) . 3_455
C1 O2 Cd4 130.8(14) . 3_455
C5 O3 Cu1 123.8(16) . .
C21 O4 Cu1 124.2(12) . .
Cd1 O5 Cd2 96.3(6) . .
C30 O5 Cd1 164.2(19) . .
C30 O5 Cd2 83.7(16) . .
C30 O6 Cd2 98.1(16) . .
C31 O7 Cd3 139(2) . .
C31 O8 Cd2 110.2(18) . .
C35 O9 Cu2 131.4(14) . .
C51 O10 Cu2 130.0(15) . .
C60 O11 Cd5 116.8(16) . .
Cd6 O12 Cd4 100.0(6) . .
C60 O12 Cd6 127.9(16) . .
C60 O12 Cd4 128.9(16) . .
C61 O13 Cd5 98.2(15) . 3_454
Cd4 O14 Cd5 98.4(6) 3_454 3_454
C61 O14 Cd4 168(2) . 3_454
C61 O14 Cd5 86.3(15) . 3_454
C65 O15 Cu3 133.9(13) . .
C81 O16 Cu3 132.1(13) . .
C90 O17 Cd1 129.7(17) . .
C90 O18 Cd2 126.4(14) . .
Cd3 O19 Cd1 95.7(5) . .
C91 O19 Cd1 136.6(18) . .
C91 O19 Cd3 127.4(18) . .
C91 O20 Cd2 117.3(17) . .
C95 O21 Cu4 127.0(15) . .
C111 O22 Cu4 126.2(15) . .
C120 O23 Cd5 115.9(16) . 1_454
C120 O24 Cd6 147.5(18) . 1_454
C121 O25 Cd3 102(2) . .
C124 O26 Cd2 117.4(17) . .
C127 O27 Cd5 120.4(19) . .
O1 C1 O2 124(2) . .
O1 C1 C2 123(2) . .
O2 C1 C2 112.2(18) . .
C3 C2 C1 118.0(18) . .
C7 C2 C1 124.2(19) . .
C7 C2 C3 117.7(16) . .
C2 C3 H3 115.8 . .
C2 C3 C4 128.4(18) . .
C4 C3 H3 115.8 . .
C130 O28 Cd6 124(3) . .
C3 C4 C5 113.3(17) . .
C3 C4 C8 125(2) . .
C8 C4 C5 121(2) . .
O3 C5 C4 117(2) . .
O3 C5 C6 126.7(19) . .
C6 C5 C4 115.2(16) . .
C5 C6 C12 127.6(18) . .
C7 C6 C5 122.8(15) . .
C7 C6 C12 109.6(18) . .
C2 C7 C6 119.9(16) . .
C2 C7 H7 120.0 . .
C6 C7 H7 120.0 . .
H9A C9 H9B 109.5 . .
H9A C9 H9C 109.5 . .
H9B C9 H9C 109.5 . .
C8 C9 H9A 109.5 . .
C8 C9 H9B 109.5 . .
C8 C9 H9C 109.5 . .
C4 C8 C9 104(2) . .
C4 C8 C10 112(2) . .
C4 C8 C11 109(2) . .
C10 C8 C9 117(3) . .
C10 C8 C11 117(2) . .
C11 C8 C9 95.2(19) . .
C8 C10 H10A 109.5 . .
C8 C10 H10B 109.5 . .
C8 C10 H10C 109.5 . .
H10A C10 H10B 109.5 . .
H10A C10 H10C 109.5 . .
H10B C10 H10C 109.5 . .
C8 C11 H11A 109.5 . .
C8 C11 H11B 109.5 . .
C8 C11 H11C 109.5 . .
H11A C11 H11B 109.5 . .
H11A C11 H11C 109.5 . .
H11B C11 H11C 109.5 . .
N1 C12 C6 110.7(18) . .
N1 C12 H12 124.6 . .
C6 C12 H12 124.6 . .
N1 C13 H13 106.8 . .
N1 C13 C14 116.2(17) . .
C14 C13 H13 106.8 . .
C18 C13 N1 107.7(14) . .
C18 C13 H13 106.8 . .
C18 C13 C14 112.0(17) . .
C13 C14 H14A 110.1 . .
C13 C14 H14B 110.1 . .
C13 C14 C15 108(2) . .
H14A C14 H14B 108.5 . .
C15 C14 H14A 110.1 . .
C15 C14 H14B 110.1 . .
C14 C15 H15A 109.6 . .
C14 C15 H15B 109.6 . .
H15A C15 H15B 108.1 . .
C16 C15 C14 110(2) . .
C16 C15 H15A 109.6 . .
C16 C15 H15B 109.6 . .
C15 C16 H16A 108.5 . .
C15 C16 H16B 108.5 . .
C15 C16 C17 115(2) . .
H16A C16 H16B 107.5 . .
C17 C16 H16A 108.5 . .
C17 C16 H16B 108.5 . .
C16 C17 H17A 110.4 . .
C16 C17 H17B 110.4 . .
C16 C17 C18 106.5(18) . .
H17A C17 H17B 108.6 . .
C18 C17 H17A 110.4 . .
C18 C17 H17B 110.4 . .
N2 C18 C13 106.4(15) . .
N2 C18 C17 117.4(16) . .
N2 C18 H18 106.6 . .
C13 C18 C17 112.7(17) . .
C13 C18 H18 106.6 . .
C17 C18 H18 106.6 . .
N2 C19 H19 118.0 . .
N2 C19 C20 123.9(19) . .
C20 C19 H19 118.0 . .
C21 C20 C19 126.0(13) . .
C21 C20 C25 120.0 . .
C25 C20 C19 113.8(13) . .
O4 C21 C20 124.5(13) . .
O4 C21 C22 115.4(13) . .
C20 C21 C22 120.0 . .
C21 C22 C23 120.0 . .
C21 C22 C26 121.8(13) . .
C23 C22 C26 118.2(13) . .
C22 C23 H23 120.0 . .
C24 C23 C22 120.0 . .
C24 C23 H23 120.0 . .
C23 C24 C25 120.0 . .
C23 C24 C30 118.0(14) . .
C25 C24 C30 122.0(14) . .
C20 C25 H25 120.0 . .
C24 C25 C20 120.0 . .
C24 C25 H25 120.0 . .
C27 C26 C22 112.5(18) . .
C28 C26 C22 113.4(17) . .
C28 C26 C27 109(2) . .
C29 C26 C22 106.1(17) . .
C29 C26 C27 109(2) . .
C29 C26 C28 106(2) . .
C26 C27 H27A 109.5 . .
C26 C27 H27B 109.5 . .
C26 C27 H27C 109.5 . .
H27A C27 H27B 109.5 . .
H27A C27 H27C 109.5 . .
H27B C27 H27C 109.5 . .
C26 C28 H28A 109.5 . .
C26 C28 H28B 109.5 . .
C26 C28 H28C 109.5 . .
H28A C28 H28B 109.5 . .
H28A C28 H28C 109.5 . .
H28B C28 H28C 109.5 . .
C26 C29 H29A 109.5 . .
C26 C29 H29B 109.5 . .
C26 C29 H29C 109.5 . .
H29A C29 H29B 109.5 . .
H29A C29 H29C 109.5 . .
H29B C29 H29C 109.5 . .
O5 C30 Cd2 68.3(15) . .
O5 C30 C24 119(2) . .
O6 C30 Cd2 54.2(13) . .
O6 C30 O5 122(3) . .
O6 C30 C24 119(2) . .
C24 C30 Cd2 172.1(16) . .
O7 C31 O8 127(2) . .
O7 C31 C32 120(3) . .
O8 C31 C32 113(2) . .
C33 C32 C31 118.1(17) . .
C33 C32 C37 120.0 . .
C37 C32 C31 121.4(17) . .
C32 C33 H33 120.0 . .
C32 C33 C34 120.0 . .
C34 C33 H33 120.0 . .
C35 C34 C33 120.0 . .
C42 C34 C33 110.1(14) . .
C42 C34 C35 129.8(14) . .
O9 C35 C34 118.8(13) . .
O9 C35 C36 120.3(13) . .
C34 C35 C36 120.0 . .
C35 C36 C37 120.0 . .
C35 C36 C38 121.1(13) . .
C37 C36 C38 117.1(12) . .
C32 C37 H37 120.0 . .
C36 C37 C32 120.0 . .
C36 C37 H37 120.0 . .
C39 C38 C36 105.5(18) . .
C39 C38 C40 102(2) . .
C39 C38 C41 105(2) . .
C40 C38 C36 117.5(19) . .
C40 C38 C41 113(2) . .
C41 C38 C36 112.4(18) . .
C38 C39 H39A 109.5 . .
C38 C39 H39B 109.5 . .
C38 C39 H39C 109.5 . .
H39A C39 H39B 109.5 . .
H39A C39 H39C 109.5 . .
H39B C39 H39C 109.5 . .
C38 C40 H40A 109.5 . .
C38 C40 H40B 109.5 . .
C38 C40 H40C 109.5 . .
H40A C40 H40B 109.5 . .
H40A C40 H40C 109.5 . .
H40B C40 H40C 109.5 . .
C38 C41 H41A 109.5 . .
C38 C41 H41B 109.5 . .
C38 C41 H41C 109.5 . .
H41A C41 H41B 109.5 . .
H41A C41 H41C 109.5 . .
H41B C41 H41C 109.5 . .
N3 C42 H42 118.3 . .
C34 C42 N3 123(2) . .
C34 C42 H42 118.3 . .
N3 C43 H43 108.7 . .
N3 C43 C44 115.3(19) . .
N3 C43 C48 107.7(17) . .
C44 C43 H43 108.7 . .
C44 C43 C48 107.7(19) . .
C48 C43 H43 108.7 . .
C43 C44 H44A 108.8 . .
C43 C44 H44B 108.8 . .
C43 C44 C45 114(2) . .
H44A C44 H44B 107.7 . .
C45 C44 H44A 108.8 . .
C45 C44 H44B 108.8 . .
C44 C45 H45A 110.4 . .
C44 C45 H45B 110.4 . .
C44 C45 C46 107(2) . .
H45A C45 H45B 108.6 . .
C46 C45 H45A 110.4 . .
C46 C45 H45B 110.4 . .
C45 C46 H46A 109.0 . .
C45 C46 H46B 109.0 . .
H46A C46 H46B 107.8 . .
C47 C46 C45 113(2) . .
C47 C46 H46A 109.0 . .
C47 C46 H46B 109.0 . .
C46 C47 H47A 109.7 . .
C46 C47 H47B 109.7 . .
C46 C47 C48 110(2) . .
H47A C47 H47B 108.2 . .
C48 C47 H47A 109.7 . .
C48 C47 H47B 109.7 . .
N4 C48 H48 108.5 . .
C43 C48 N4 102.1(16) . .
C43 C48 H48 108.5 . .
C47 C48 N4 117.3(18) . .
C47 C48 C43 111.6(17) . .
C47 C48 H48 108.5 . .
N4 C49 H49 121.9 . .
N4 C49 C50 116.2(19) . .
C50 C49 H49 121.9 . .
C51 C50 C49 131.1(13) . .
C51 C50 C55 120.0 . .
C55 C50 C49 108.8(13) . .
O10 C51 C50 119.0(14) . .
O10 C51 C52 120.3(14) . .
C52 C51 C50 120.0 . .
C51 C52 C53 120.0 . .
C51 C52 C56 118.8(13) . .
C53 C52 C56 120.9(13) . .
C52 C53 H53 120.0 . .
C52 C53 C54 120.0 . .
C54 C53 H53 120.0 . .
C53 C54 C60 117.1(14) . .
C55 C54 C53 120.0 . .
C55 C54 C60 122.9(13) . .
C50 C55 H55 120.0 . .
C54 C55 C50 120.0 . .
C54 C55 H55 120.0 . .
C57 C56 C52 112.5(19) . .
C57 C56 C58 109(2) . .
C58 C56 C52 109.0(19) . .
C59 C56 C52 110.0(19) . .
C59 C56 C57 114(2) . .
C59 C56 C58 102(2) . .
C56 C57 H57A 109.5 . .
C56 C57 H57B 109.5 . .
C56 C57 H57C 109.5 . .
H57A C57 H57B 109.5 . .
H57A C57 H57C 109.5 . .
H57B C57 H57C 109.5 . .
C56 C58 H58A 109.5 . .
C56 C58 H58B 109.5 . .
C56 C58 H58C 109.5 . .
H58A C58 H58B 109.5 . .
H58A C58 H58C 109.5 . .
H58B C58 H58C 109.5 . .
C56 C59 H59A 109.5 . .
C56 C59 H59B 109.5 . .
C56 C59 H59C 109.5 . .
H59A C59 H59B 109.5 . .
H59A C59 H59C 109.5 . .
H59B C59 H59C 109.5 . .
O11 C60 O12 125(2) . .
O11 C60 C54 116(2) . .
O12 C60 C54 118.8(19) . .
O13 C61 Cd5 54.6(12) . 3_454
O13 C61 O14 120(2) . .
O13 C61 C62 119(2) . .
O14 C61 Cd5 65.4(13) . 3_454
O14 C61 C62 121(2) . .
C62 C61 Cd5 173.3(16) . 3_454
C63 C62 C61 118.2(14) . .
C63 C62 C67 120.0 . .
C67 C62 C61 121.8(14) . .
C62 C63 H63 120.0 . .
C62 C63 C64 120.0 . .
C64 C63 H63 120.0 . .
C63 C64 C65 120.0 . .
C63 C64 C68 117.7(13) . .
C65 C64 C68 121.8(13) . .
O15 C65 C64 122.3(14) . .
O15 C65 C66 117.5(13) . .
C66 C65 C64 120.0 . .
C65 C66 C67 120.0 . .
C65 C66 C72 128.1(14) . .
C67 C66 C72 111.9(14) . .
C62 C67 H67 120.0 . .
C66 C67 C62 120.0 . .
C66 C67 H67 120.0 . .
C69 C68 C64 109.8(16) . .
C70 C68 C64 111.4(17) . .
C70 C68 C69 113.6(18) . .
C70 C68 C71 109.2(19) . .
C71 C68 C64 107.4(17) . .
C71 C68 C69 105.0(18) . .
C68 C69 H69A 109.5 . .
C68 C69 H69B 109.5 . .
C68 C69 H69C 109.5 . .
H69A C69 H69B 109.5 . .
H69A C69 H69C 109.5 . .
H69B C69 H69C 109.5 . .
C68 C70 H70A 109.5 . .
C68 C70 H70B 109.5 . .
C68 C70 H70C 109.5 . .
H70A C70 H70B 109.5 . .
H70A C70 H70C 109.5 . .
H70B C70 H70C 109.5 . .
H75A C75 H75B 108.0 . .
C74 C75 H75A 109.4 . .
C74 C75 H75B 109.4 . .
C74 C75 C76 111.0(19) . .
C76 C75 H75A 109.4 . .
C76 C75 H75B 109.4 . .
C68 C71 H71A 109.5 . .
C68 C71 H71B 109.5 . .
C68 C71 H71C 109.5 . .
H71A C71 H71B 109.5 . .
H71A C71 H71C 109.5 . .
H71B C71 H71C 109.5 . .
N5 C72 H72 118.2 . .
C66 C72 N5 124(2) . .
C66 C72 H72 118.2 . .
N5 C73 H73 106.3 . .
N5 C73 C74 116.7(18) . .
N5 C73 C78 107.4(14) . .
C74 C73 H73 106.3 . .
C74 C73 C78 113.1(18) . .
C78 C73 H73 106.3 . .
C75 C74 H74A 109.6 . .
C75 C74 H74B 109.6 . .
C73 C74 C75 110(2) . .
C73 C74 H74A 109.6 . .
C73 C74 H74B 109.6 . .
H74A C74 H74B 108.1 . .
C75 C76 H76A 110.5 . .
C75 C76 H76B 110.5 . .
H76A C76 H76B 108.6 . .
C77 C76 C75 106.4(19) . .
C77 C76 H76A 110.5 . .
C77 C76 H76B 110.5 . .
C76 C77 H77A 108.6 . .
C76 C77 H77B 108.6 . .
H77A C77 H77B 107.6 . .
C78 C77 C76 115(2) . .
C78 C77 H77A 108.6 . .
C78 C77 H77B 108.6 . .
N6 C78 C73 103.2(17) . .
N6 C78 C77 123(2) . .
N6 C78 H78 108.0 . .
C73 C78 H78 108.0 . .
C77 C78 C73 106.1(18) . .
C77 C78 H78 108.0 . .
N6 C79 H79 113.6 . .
C80 C79 N6 132.8(18) . .
C80 C79 H79 113.6 . .
C79 C80 C81 122.1(14) . .
C79 C80 C85 117.8(14) . .
C81 C80 C85 120.0 . .
O16 C81 C80 119.2(13) . .
O16 C81 C82 120.0(14) . .
C82 C81 C80 120.0 . .
C81 C82 C83 120.0 . .
C81 C82 C86 120.6(13) . .
C83 C82 C86 118.9(13) . .
C82 C83 H83 120.0 . .
C84 C83 C82 120.0 . .
C84 C83 H83 120.0 . .
C83 C84 C85 120.0 . .
C83 C84 C90 125.0(16) . .
C85 C84 C90 114.9(15) . .
C80 C85 H85 120.0 . .
C84 C85 C80 120.0 . .
C84 C85 H85 120.0 . .
C82 C86 C89 112.5(19) . .
C87 C86 C82 110.2(19) . .
C87 C86 C89 118(2) . .
C88 C86 C82 110(2) . .
C88 C86 C87 106(2) . .
C88 C86 C89 99(2) . .
C86 C87 H87A 109.5 . .
C86 C87 H87B 109.5 . .
C86 C87 H87C 109.5 . .
H87A C87 H87B 109.5 . .
H87A C87 H87C 109.5 . .
H87B C87 H87C 109.5 . .
C86 C88 H88A 109.5 . .
C86 C88 H88B 109.5 . .
C86 C88 H88C 109.5 . .
H88A C88 H88B 109.5 . .
H88A C88 H88C 109.5 . .
H88B C88 H88C 109.5 . .
C86 C89 H89A 109.5 . .
C86 C89 H89B 109.5 . .
C86 C89 H89C 109.5 . .
H89A C89 H89B 109.5 . .
H89A C89 H89C 109.5 . .
H89B C89 H89C 109.5 . .
O19 C91 C92 124(2) . .
O20 C91 O19 119(2) . .
O20 C91 C92 118(2) . .
O17 C90 O18 128(2) . .
O17 C90 C84 120(2) . .
O18 C90 C84 109.2(19) . .
C93 C92 C91 121.3(14) . .
C93 C92 C97 120.0 . .
C97 C92 C91 118.7(14) . .
C92 C93 H93 120.0 . .
C92 C93 C94 120.0 . .
C94 C93 H93 120.0 . .
C93 C94 C102 115.3(14) . .
C95 C94 C93 120.0 . .
C95 C94 C102 124.6(14) . .
O21 C95 C94 123.4(14) . .
O21 C95 C96 116.5(14) . .
C96 C95 C94 120.0 . .
C95 C96 C98 123.9(14) . .
C97 C96 C95 120.0 . .
C97 C96 C98 115.8(14) . .
C92 C97 H97 120.0 . .
C96 C97 C92 120.0 . .
C96 C97 H97 120.0 . .
H99A C99 H99B 109.5 . .
H99A C99 H99C 109.5 . .
H99B C99 H99C 109.5 . .
C98 C99 H99A 109.5 . .
C98 C99 H99B 109.5 . .
C98 C99 H99C 109.5 . .
C99 C98 C96 113.9(18) . .
C100 C98 C96 102.7(19) . .
C100 C98 C99 101(2) . .
C101 C98 C96 113.6(19) . .
C101 C98 C99 111.6(19) . .
C101 C98 C100 113(2) . .
C98 C100 H10D 109.5 . .
C98 C100 H10E 109.5 . .
C98 C100 H10F 109.5 . .
H10D C100 H10E 109.5 . .
H10D C100 H10F 109.5 . .
H10E C100 H10F 109.5 . .
C98 C101 H10G 109.5 . .
C98 C101 H10H 109.5 . .
C98 C101 H10I 109.5 . .
H10G C101 H10H 109.5 . .
H10G C101 H10I 109.5 . .
H10H C101 H10I 109.5 . .
N7 C102 C94 125(2) . .
N7 C102 H102 117.3 . .
C94 C102 H102 117.3 . .
H10J C104 H10K 108.4 . .
C103 C104 H10J 110.0 . .
C103 C104 H10K 110.0 . .
C103 C104 C105 108.3(18) . .
C105 C104 H10J 110.0 . .
C105 C104 H10K 110.0 . .
H10L C106 H10M 107.5 . .
C107 C106 H10L 108.6 . .
C107 C106 H10M 108.6 . .
C105 C106 H10L 108.6 . .
C105 C106 H10M 108.6 . .
C105 C106 C107 115(2) . .
C106 C107 H10N 110.5 . .
C106 C107 H10O 110.5 . .
C106 C107 C108 106.3(19) . .
H10N C107 H10O 108.7 . .
C108 C107 H10N 110.5 . .
C108 C107 H10O 110.5 . .
N8 C109 H109 115.8 . .
N8 C109 C110 128(2) . .
C110 C109 H109 115.8 . .
N7 C103 C104 113.6(16) . .
N7 C103 H103 107.3 . .
N7 C103 C108 105.9(15) . .
C104 C103 H103 107.3 . .
C108 C103 C104 114.9(18) . .
C108 C103 H103 107.3 . .
C104 C105 H10P 109.0 . .
C104 C105 H10Q 109.0 . .
C106 C105 C104 113(2) . .
C106 C105 H10P 109.0 . .
C106 C105 H10Q 109.0 . .
H10P C105 H10Q 107.8 . .
N8 C108 C107 118.1(18) . .
N8 C108 C103 103.2(15) . .
N8 C108 H108 108.6 . .
C107 C108 H108 108.6 . .
C103 C108 C107 109.3(17) . .
C103 C108 H108 108.6 . .
C111 C110 C109 119.5(15) . .
C111 C110 C115 120.0 . .
C115 C110 C109 120.5(15) . .
O22 C111 C110 123.2(16) . .
O22 C111 C112 116.5(16) . .
C110 C111 C112 120.0 . .
C111 C112 C116 121.8(16) . .
C113 C112 C111 120.0 . .
C113 C112 C116 118.1(16) . .
C112 C113 H113 120.0 . .
C112 C113 C114 120.0 . .
C114 C113 H113 120.0 . .
C113 C114 C120 118.6(14) . .
C115 C114 C113 120.0 . .
C115 C114 C120 120.3(14) . .
C110 C115 H115 120.0 . .
C114 C115 C110 120.0 . .
C114 C115 H115 120.0 . .
H11D C117 H11E 109.5 . .
H11D C117 H11F 109.5 . .
H11E C117 H11F 109.5 . .
C116 C117 H11D 109.5 . .
C116 C117 H11E 109.5 . .
C116 C117 H11F 109.5 . .
C112 C116 C119 104.0(19) . .
C117 C116 C112 112(2) . .
C117 C116 C119 116(2) . .
C118 C116 C112 113(2) . .
C118 C116 C117 109(2) . .
C118 C116 C119 104(2) . .
C116 C118 H11G 109.5 . .
C116 C118 H11H 109.5 . .
C116 C118 H11I 109.5 . .
H11G C118 H11H 109.5 . .
H11G C118 H11I 109.5 . .
H11H C118 H11I 109.5 . .
C116 C119 H11J 109.5 . .
C116 C119 H11K 109.5 . .
C116 C119 H11L 109.5 . .
H11J C119 H11K 109.5 . .
H11J C119 H11L 109.5 . .
H11K C119 H11L 109.5 . .
O23 C120 C114 122(2) . .
O24 C120 O23 122(2) . .
O24 C120 C114 116(2) . .
C122 N9 C121 118(2) . .
C122 N9 C123 125(2) . .
C123 N9 C121 117(2) . .
O25 C121 N9 121(2) . .
O25 C121 H121 119.6 . .
N9 C121 H121 119.6 . .
C124 N10 C126 105.4(18) . .
C125 N10 C124 128(2) . .
C125 N10 C126 127(2) . .
O26 C124 N10 113(2) . .
O26 C124 H124 123.5 . .
N10 C124 H124 123.5 . .
N10 C125 H12A 109.5 . .
N10 C125 H12B 109.5 . .
N10 C125 H12C 109.5 . .
H12A C125 H12B 109.5 . .
H12A C125 H12C 109.5 . .
H12B C125 H12C 109.5 . .
N10 C126 H12D 109.5 . .
N10 C126 H12E 109.5 . .
N10 C126 H12F 109.5 . .
H12D C126 H12E 109.5 . .
H12D C126 H12F 109.5 . .
H12E C126 H12F 109.5 . .
C128 N11 C127 117.7(19) . .
C129 N11 C127 118(2) . .
C129 N11 C128 123(2) . .
O27 C127 N11 118(2) . .
O27 C127 H127 120.8 . .
N11 C127 H127 120.8 . .
N11 C128 H12G 109.5 . .
N11 C128 H12H 109.5 . .
N11 C128 H12I 109.5 . .
H12G C128 H12H 109.5 . .
H12G C128 H12I 109.5 . .
H12H C128 H12I 109.5 . .
N11 C129 H12J 109.5 . .
N11 C129 H12K 109.5 . .
N11 C129 H12L 109.5 . .
H12J C129 H12K 109.5 . .
H12J C129 H12L 109.5 . .
H12K C129 H12L 109.5 . .
C130 N12 C131 113(2) . .
C130 N12 C132 128(2) . .
C132 N12 C131 118(2) . .
O28 C130 N12 142(3) . .
O28 C130 H130 109.0 . .
N12 C130 H130 109.0 . .
N12 C131 H13A 109.5 . .
N12 C131 H13B 109.5 . .
N12 C131 H13C 109.5 . .
H13A C131 H13B 109.5 . .
H13A C131 H13C 109.5 . .
H13B C131 H13C 109.5 . .
N12 C132 H13D 109.5 . .
N12 C132 H13E 109.5 . .
N12 C132 H13F 109.5 . .
H13D C132 H13E 109.5 . .
H13D C132 H13F 109.5 . .
H13E C132 H13F 109.5 . .
N9 C122 H12M 109.5 . .
N9 C122 H12N 109.5 . .
N9 C122 H12O 109.5 . .
H12M C122 H12N 109.5 . .
H12M C122 H12O 109.5 . .
H12N C122 H12O 109.5 . .
N9 C123 H12P 109.5 . .
N9 C123 H12Q 109.5 . .
N9 C123 H12R 109.5 . .
H12P C123 H12Q 109.5 . .
H12P C123 H12R 109.5 . .
H12Q C123 H12R 109.5 . .

loop_
_geom_bond_atom_site_label_1
_geom_bond_atom_site_label_2
_geom_bond_distance
_geom_bond_site_symmetry_2
Cd1 O5 2.342(17) .
Cd1 O5 2.342(17) 2_655
Cd1 O17 2.215(18) 2_655
Cd1 O17 2.215(18) .
Cd1 O19 2.388(16) 2_655
Cd1 O19 2.388(16) .
Cd2 O5 2.54(2) .
Cd2 O6 2.227(18) .
Cd2 O8 2.29(2) .
Cd2 O18 2.331(18) .
Cd2 O20 2.181(18) .
Cd2 O26 2.322(18) .
Cd2 C30 2.72(3) .
Cd6 O12 2.244(17) .
Cd6 O12 2.244(17) 2_756
Cd6 O24 2.14(2) 2_655
Cd6 O24 2.14(2) 1_656
Cd6 O28 2.36(2) .
Cd6 O28 2.36(2) 2_756
Cd4 O2 2.117(18) 3_545
Cd4 O2 2.117(18) 4_646
Cd4 O12 2.308(16) .
Cd4 O12 2.308(16) 2_756
Cd4 O14 2.376(16) 3_546
Cd4 O14 2.376(16) 4_645
Cd5 O1 2.35(2) 3_545
Cd5 O11 2.161(16) .
Cd5 O13 2.203(15) 3_546
Cd5 O14 2.436(19) 3_546
Cd5 O23 2.27(2) 1_656
Cd5 O27 2.30(2) .
Cd5 C61 2.67(2) 3_546
Cd3 O7 2.26(2) 2_655
Cd3 O7 2.26(2) .
Cd3 O19 2.338(15) 2_655
Cd3 O19 2.338(16) .
Cd3 O25 2.29(2) 2_655
Cd3 O25 2.29(2) .
Cu1 N1 1.917(18) .
Cu1 N2 1.912(16) .
Cu1 O3 1.874(16) .
Cu1 O4 1.939(17) .
Cu2 N3 1.98(2) .
Cu2 N4 1.873(19) .
Cu2 O9 1.884(16) .
Cu2 O10 1.901(18) .
Cu3 N5 1.942(16) .
Cu3 N6 1.91(2) .
Cu3 O15 1.829(18) .
Cu3 O16 1.926(15) .
Cu4 N7 1.993(19) .
Cu4 N8 1.83(2) .
Cu4 O21 1.864(18) .
Cu4 O22 1.925(19) .
N1 C12 1.397(12) .
N1 C13 1.49(2) .
N2 C18 1.45(2) .
N2 C19 1.372(11) .
N3 C42 1.419(12) .
N3 C43 1.44(3) .
N4 C48 1.53(3) .
N4 C49 1.430(11) .
N5 C72 1.403(12) .
N5 C73 1.49(2) .
N6 C78 1.41(2) .
N6 C79 1.410(12) .
N7 C102 1.261(11) .
N7 C103 1.47(2) .
N8 C109 1.224(17) .
N8 C108 1.47(3) .
O1 Cd5 2.35(2) 3_455
O1 C1 1.16(2) .
O2 Cd4 2.117(18) 3_455
O2 C1 1.35(3) .
O3 C5 1.33(2) .
O4 C21 1.317(18) .
O5 C30 1.28(3) .
O6 C30 1.28(2) .
O7 C31 1.26(3) .
O8 C31 1.26(3) .
O9 C35 1.313(17) .
O10 C51 1.311(18) .
O11 C60 1.28(2) .
O12 C60 1.35(2) .
O13 Cd5 2.203(15) 3_454
O13 C61 1.23(2) .
O14 Cd4 2.376(16) 3_454
O14 Cd5 2.436(19) 3_454
O14 C61 1.27(2) .
O15 C65 1.373(19) .
O16 C81 1.295(18) .
O17 C90 1.20(3) .
O18 C90 1.39(3) .
O19 C91 1.25(2) .
O20 C91 1.23(2) .
O21 C95 1.369(18) .
O22 C111 1.35(2) .
O23 Cd5 2.27(2) 1_454
O23 C120 1.25(2) .
O24 Cd6 2.14(2) 1_454
O24 C120 1.24(2) .
O25 C121 1.18(2) .
O26 C124 1.23(2) .
O27 C127 1.23(2) .
C1 C2 1.54(2) .
C2 C3 1.38(2) .
C2 C7 1.37(2) .
C3 H3 0.9300 .
C3 C4 1.39(2) .
O28 C130 1.17(2) .
C4 C5 1.52(2) .
C4 C8 1.49(3) .
C5 C6 1.46(2) .
C6 C7 1.39(2) .
C6 C12 1.55(3) .
C7 H7 0.9300 .
C9 H9A 0.9600 .
C9 H9B 0.9600 .
C9 H9C 0.9600 .
C9 C8 1.555(16) .
C8 C10 1.51(2) .
C8 C11 1.546(19) .
C10 H10A 0.9600 .
C10 H10B 0.9600 .
C10 H10C 0.9600 .
C11 H11A 0.9600 .
C11 H11B 0.9600 .
C11 H11C 0.9600 .
C12 H12 0.9300 .
C13 H13 0.9800 .
C13 C14 1.57(3) .
C13 C18 1.48(2) .
C14 H14A 0.9700 .
C14 H14B 0.9700 .
C14 C15 1.57(2) .
C15 H15A 0.9700 .
C15 H15B 0.9700 .
C15 C16 1.49(2) .
C16 H16A 0.9700 .
C16 H16B 0.9700 .
C16 C17 1.54(3) .
C17 H17A 0.9700 .
C17 H17B 0.9700 .
C17 C18 1.55(2) .
C18 H18 0.9800 .
C19 H19 0.9300 .
C19 C20 1.42(2) .
C20 C21 1.3900 .
C20 C25 1.3900 .
C21 C22 1.3900 .
C22 C23 1.3900 .
C22 C26 1.558(18) .
C23 H23 0.9300 .
C23 C24 1.3900 .
C24 C25 1.3900 .
C24 C30 1.51(3) .
C25 H25 0.9300 .
C26 C27 1.56(2) .
C26 C28 1.54(2) .
C26 C29 1.54(2) .
C27 H27A 0.9600 .
C27 H27B 0.9600 .
C27 H27C 0.9600 .
C28 H28A 0.9600 .
C28 H28B 0.9600 .
C28 H28C 0.9600 .
C29 H29A 0.9600 .
C29 H29B 0.9600 .
C29 H29C 0.9600 .
C31 C32 1.54(2) .
C32 C33 1.3900 .
C32 C37 1.3900 .
C33 H33 0.9300 .
C33 C34 1.3900 .
C34 C35 1.3900 .
C34 C42 1.35(2) .
C35 C36 1.3900 .
C36 C37 1.3900 .
C36 C38 1.58(2) .
C37 H37 0.9300 .
C38 C39 1.51(2) .
C38 C40 1.52(2) .
C38 C41 1.565(18) .
C39 H39A 0.9600 .
C39 H39B 0.9600 .
C39 H39C 0.9600 .
C40 H40A 0.9600 .
C40 H40B 0.9600 .
C40 H40C 0.9600 .
C41 H41A 0.9600 .
C41 H41B 0.9600 .
C41 H41C 0.9600 .
C42 H42 0.9300 .
C43 H43 0.9800 .
C43 C44 1.48(3) .
C43 C48 1.50(2) .
C44 H44A 0.9700 .
C44 H44B 0.9700 .
C44 C45 1.53(3) .
C45 H45A 0.9700 .
C45 H45B 0.9700 .
C45 C46 1.57(3) .
C46 H46A 0.9700 .
C46 H46B 0.9700 .
C46 C47 1.47(3) .
C47 H47A 0.9700 .
C47 H47B 0.9700 .
C47 C48 1.49(3) .
C48 H48 0.9800 .
C49 H49 0.9300 .
C49 C50 1.45(3) .
C50 C51 1.3900 .
C50 C55 1.3900 .
C51 C52 1.3900 .
C52 C53 1.3900 .
C52 C56 1.60(2) .
C53 H53 0.9300 .
C53 C54 1.3900 .
C54 C55 1.3900 .
C54 C60 1.50(2) .
C55 H55 0.9300 .
C56 C57 1.54(2) .
C56 C58 1.55(2) .
C56 C59 1.54(2) .
C57 H57A 0.9600 .
C57 H57B 0.9600 .
C57 H57C 0.9600 .
C58 H58A 0.9600 .
C58 H58B 0.9600 .
C58 H58C 0.9600 .
C59 H59A 0.9600 .
C59 H59B 0.9600 .
C59 H59C 0.9600 .
C61 Cd5 2.67(2) 3_454
C61 C62 1.49(3) .
C62 C63 1.3900 .
C62 C67 1.3900 .
C63 H63 0.9300 .
C63 C64 1.3900 .
C64 C65 1.3900 .
C64 C68 1.57(2) .
C65 C66 1.3900 .
C66 C67 1.3900 .
C66 C72 1.40(2) .
C67 H67 0.9300 .
C68 C69 1.547(19) .
C68 C70 1.521(19) .
C68 C71 1.543(19) .
C69 H69A 0.9600 .
C69 H69B 0.9600 .
C69 H69C 0.9600 .
C70 H70A 0.9600 .
C70 H70B 0.9600 .
C70 H70C 0.9600 .
C75 H75A 0.9700 .
C75 H75B 0.9700 .
C75 C74 1.51(3) .
C75 C76 1.61(3) .
C71 H71A 0.9600 .
C71 H71B 0.9600 .
C71 H71C 0.9600 .
C72 H72 0.9300 .
C73 H73 0.9800 .
C73 C74 1.50(3) .
C73 C78 1.56(2) .
C74 H74A 0.9700 .
C74 H74B 0.9700 .
C76 H76A 0.9700 .
C76 H76B 0.9700 .
C76 C77 1.52(3) .
C77 H77A 0.9700 .
C77 H77B 0.9700 .
C77 C78 1.43(3) .
C78 H78 0.9800 .
C79 H79 0.9300 .
C79 C80 1.35(2) .
C80 C81 1.3900 .
C80 C85 1.3900 .
C81 C82 1.3900 .
C82 C83 1.3900 .
C82 C86 1.57(3) .
C83 H83 0.9300 .
C83 C84 1.3900 .
C84 C85 1.3900 .
C84 C90 1.489(19) .
C85 H85 0.9300 .
C86 C87 1.57(2) .
C86 C88 1.516(17) .
C86 C89 1.58(2) .
C87 H87A 0.9600 .
C87 H87B 0.9600 .
C87 H87C 0.9600 .
C88 H88A 0.9600 .
C88 H88B 0.9600 .
C88 H88C 0.9600 .
C89 H89A 0.9600 .
C89 H89B 0.9600 .
C89 H89C 0.9600 .
C91 C92 1.46(3) .
C92 C93 1.3900 .
C92 C97 1.3900 .
C93 H93 0.9300 .
C93 C94 1.3900 .
C94 C95 1.3900 .
C94 C102 1.45(2) .
C95 C96 1.3900 .
C96 C97 1.3900 .
C96 C98 1.56(2) .
C97 H97 0.9300 .
C99 H99A 0.9600 .
C99 H99B 0.9600 .
C99 H99C 0.9600 .
C99 C98 1.547(19) .
C98 C100 1.54(2) .
C98 C101 1.522(19) .
C100 H10D 0.9600 .
C100 H10E 0.9600 .
C100 H10F 0.9600 .
C101 H10G 0.9600 .
C101 H10H 0.9600 .
C101 H10I 0.9600 .
C102 H102 0.9300 .
C104 H10J 0.9700 .
C104 H10K 0.9700 .
C104 C103 1.54(3) .
C104 C105 1.56(2) .
C106 H10L 0.9700 .
C106 H10M 0.9700 .
C106 C107 1.61(3) .
C106 C105 1.44(3) .
C107 H10N 0.9700 .
C107 H10O 0.9700 .
C107 C108 1.61(3) .
C109 H109 0.9300 .
C109 C110 1.50(2) .
C103 H103 0.9800 .
C103 C108 1.53(2) .
C105 H10P 0.9700 .
C105 H10Q 0.9700 .
C108 H108 0.9800 .
C110 C111 1.3900 .
C110 C115 1.3900 .
C111 C112 1.3900 .
C112 C113 1.3900 .
C112 C116 1.56(2) .
C113 H113 0.9300 .
C113 C114 1.3900 .
C114 C115 1.3900 .
C114 C120 1.51(2) .
C115 H115 0.9300 .
C117 H11D 0.9600 .
C117 H11E 0.9600 .
C117 H11F 0.9600 .
C117 C116 1.54(2) .
C116 C118 1.53(2) .
C116 C119 1.57(2) .
C118 H11G 0.9600 .
C118 H11H 0.9600 .
C118 H11I 0.9600 .
C119 H11J 0.9600 .
C119 H11K 0.9600 .
C119 H11L 0.9600 .
N9 C121 1.43(2) .
N9 C122 1.38(2) .
N9 C123 1.40(2) .
C121 H121 0.9300 .
N10 C124 1.47(2) .
N10 C125 1.45(2) .
N10 C126 1.48(2) .
C124 H124 0.9300 .
C125 H12A 0.9600 .
C125 H12B 0.9600 .
C125 H12C 0.9600 .
C126 H12D 0.9600 .
C126 H12E 0.9600 .
C126 H12F 0.9600 .
N11 C127 1.41(2) .
N11 C128 1.40(2) .
N11 C129 1.40(2) .
C127 H127 0.9300 .
C128 H12G 0.9600 .
C128 H12H 0.9600 .
C128 H12I 0.9600 .
C129 H12J 0.9600 .
C129 H12K 0.9600 .
C129 H12L 0.9600 .
N12 C130 1.36(2) .
N12 C131 1.49(2) .
N12 C132 1.39(2) .
C130 H130 0.9300 .
C131 H13A 0.9600 .
C131 H13B 0.9600 .
C131 H13C 0.9600 .
C132 H13D 0.9600 .
C132 H13E 0.9600 .
C132 H13F 0.9600 .
C122 H12M 0.9600 .
C122 H12N 0.9600 .
C122 H12O 0.9600 .
C123 H12P 0.9600 .
C123 H12Q 0.9600 .
C123 H12R 0.9600 .

loop_
_geom_torsion_atom_site_label_1
_geom_torsion_atom_site_label_2
_geom_torsion_atom_site_label_3
_geom_torsion_atom_site_label_4
_geom_torsion
_geom_torsion_site_symmetry_1
_geom_torsion_site_symmetry_4
Cd1 O5 C30 Cd2 -91(7) . .
Cd1 O5 C30 O6 -91(7) . .
Cd1 O5 C30 C24 93(7) . .
Cd1 O17 C90 O18 -14(4) . .
Cd1 O17 C90 C84 -173.6(13) . .
Cd1 O19 C91 O20 67(4) . .
Cd1 O19 C91 C92 -112(3) . .
Cd2 O5 C30 O6 0(3) . .
Cd2 O5 C30 C24 -176(2) . .
Cd2 O6 C30 O5 0(3) . .
Cd2 O6 C30 C24 176.4(19) . .
Cd2 O8 C31 O7 20(4) . .
Cd2 O8 C31 C32 -159.2(15) . .
Cd2 O18 C90 O17 45(4) . .
Cd2 O18 C90 C84 -154.1(13) . .
Cd2 O20 C91 O19 4(4) . .
Cd2 O20 C91 C92 -177.4(16) . .
Cd2 O26 C124 N10 -144.8(15) . .
Cd6 O12 C60 O11 89(3) . .
Cd6 O12 C60 C54 -86(2) . .
Cd6 O24 C120 O23 -71(5) 1_454 .
Cd6 O24 C120 C114 105(3) 1_454 .
Cd6 O28 C130 N12 163(4) . .
Cd4 O2 C1 O1 -20(4) 3_455 .
Cd4 O2 C1 C2 170.8(14) 3_455 .
Cd4 O12 C60 O11 -66(3) . .
Cd4 O12 C60 C54 118.7(19) . .
Cd4 O14 C61 Cd5 113(8) 3_454 3_454
Cd4 O14 C61 O13 113(8) 3_454 .
Cd4 O14 C61 C62 -68(9) 3_454 .
Cd5 O1 C1 O2 -24(4) 3_455 .
Cd5 O1 C1 C2 143.9(18) 3_455 .
Cd5 O11 C60 O12 6(4) . .
Cd5 O11 C60 C54 -179.2(14) . .
Cd5 O13 C61 O14 0(3) 3_454 .
Cd5 O13 C61 C62 -178(2) 3_454 .
Cd5 O14 C61 O13 0(3) 3_454 .
Cd5 O14 C61 C62 178(2) 3_454 .
Cd5 O23 C120 O24 -31(3) 1_454 .
Cd5 O23 C120 C114 153.6(16) 1_454 .
Cd5 O27 C127 N11 -144.9(17) . .
Cd3 O7 C31 O8 81(5) . .
Cd3 O7 C31 C32 -100(3) . .
Cd3 O19 C91 O20 -106(3) . .
Cd3 O19 C91 C92 76(3) . .
Cd3 O25 C121 N9 -159(3) . .
Cu1 N1 C12 C6 11(3) . .
Cu1 N1 C13 C14 157.0(17) . .
Cu1 N1 C13 C18 30(2) . .
Cu1 N2 C18 C13 36.9(19) . .
Cu1 N2 C18 C17 164.2(15) . .
Cu1 N2 C19 C20 5(3) . .
Cu1 O3 C5 C4 174.3(15) . .
Cu1 O3 C5 C6 9(3) . .
Cu1 O4 C21 C20 -14(3) . .
Cu1 O4 C21 C22 171.0(12) . .
Cu2 N3 C42 C34 12(3) . .
Cu2 N3 C43 C44 166.8(18) . .
Cu2 N3 C43 C48 46(2) . .
Cu2 N4 C48 C43 31(2) . .
Cu2 N4 C48 C47 153.2(17) . .
Cu2 N4 C49 C50 -3(3) . .
Cu2 O9 C35 C34 1(3) . .
Cu2 O9 C35 C36 170.8(13) . .
Cu2 O10 C51 C50 -16(3) . .
Cu2 O10 C51 C52 173.4(13) . .
Cu3 N5 C72 C66 3(3) . .
Cu3 N5 C73 C74 155.9(17) . .
Cu3 N5 C73 C78 28(2) . .
Cu3 N6 C78 C73 39(2) . .
Cu3 N6 C78 C77 159(2) . .
Cu3 N6 C79 C80 28(3) . .
Cu3 O15 C65 C64 -179.9(11) . .
Cu3 O15 C65 C66 -5(2) . .
Cu3 O16 C81 C80 -6(2) . .
Cu3 O16 C81 C82 164.2(13) . .
Cu4 N7 C102 C94 -1(4) . .
Cu4 N7 C103 C104 169.6(17) . .
Cu4 N7 C103 C108 42.6(19) . .
Cu4 N8 C109 C110 -11(4) . .
Cu4 N8 C108 C107 157.1(18) . .
Cu4 N8 C108 C103 36(2) . .
Cu4 O21 C95 C94 -1(2) . .
Cu4 O21 C95 C96 177.8(11) . .
Cu4 O22 C111 C110 3(2) . .
Cu4 O22 C111 C112 -171.0(11) . .
N1 Cu1 O3 C5 -7(2) . .
N1 C13 C14 C15 179.2(18) . .
N1 C13 C18 N2 -41(2) . .
N1 C13 C18 C17 -171.4(16) . .
N2 C19 C20 C21 6(3) . .
N2 C19 C20 C25 179.9(17) . .
N3 Cu2 N4 C48 -5.8(17) . .
N3 Cu2 N4 C49 -177(2) . .
N3 Cu2 O9 C35 11(2) . .
N3 C43 C44 C45 180(2) . .
N3 C43 C48 N4 -48(2) . .
N3 C43 C48 C47 -174(2) . .
N4 C49 C50 C51 4(3) . .
N4 C49 C50 C55 -179.5(17) . .
N5 Cu3 O15 C65 4.1(18) . .
N5 C73 C74 C75 178.1(19) . .
N5 C73 C78 N6 -40(2) . .
N5 C73 C78 C77 -170.5(18) . .
N6 C79 C80 C81 -8(4) . .
N6 C79 C80 C85 176(2) . .
N7 Cu4 N8 C109 -171(3) . .
N7 Cu4 N8 C108 -11.1(17) . .
N7 Cu4 O21 C95 4.8(19) . .
N7 C103 C108 N8 -49(2) . .
N7 C103 C108 C107 -175.7(19) . .
N8 Cu4 O21 C95 -75(5) . .
N8 C109 C110 C111 -4(4) . .
N8 C109 C110 C115 177(2) . .
O1 C1 C2 C3 14(3) . .
O1 C1 C2 C7 -171(2) . .
O2 C1 C2 C3 -177(2) . .
O2 C1 C2 C7 -2(3) . .
O3 C5 C6 C7 -180(2) . .
O3 C5 C6 C12 2(4) . .
O4 Cu1 O3 C5 163(2) . .
O4 C21 C22 C23 175.3(18) . .
O4 C21 C22 C26 -5(2) . .
O7 C31 C32 C33 -11(4) . .
O7 C31 C32 C37 177(2) . .
O8 C31 C32 C33 168(2) . .
O8 C31 C32 C37 -3(3) . .
O9 C35 C36 C37 -169.2(16) . .
O9 C35 C36 C38 26.7(19) . .
O10 Cu2 N4 C48 167.6(17) . .
O10 Cu2 N4 C49 -3(2) . .
O10 Cu2 O9 C35 -162(2) . .
O10 C51 C52 C53 170.6(19) . .
O10 C51 C52 C56 -3(2) . .
O13 C61 C62 C63 -3(3) . .
O13 C61 C62 C67 178(2) . .
O14 C61 C62 C63 179(2) . .
O14 C61 C62 C67 -1(3) . .
O15 C65 C66 C67 -174.8(16) . .
O15 C65 C66 C72 4(2) . .
O16 Cu3 O15 C65 179.1(18) . .
O16 C81 C82 C83 -169.7(16) . .
O16 C81 C82 C86 19(2) . .
O19 C91 C92 C93 10(4) . .
O19 C91 C92 C97 -171(2) . .
O20 C91 C92 C93 -168(2) . .
O20 C91 C92 C97 11(4) . .
O21 Cu4 N8 C109 -89(5) . .
O21 Cu4 N8 C108 70(5) . .
O21 C95 C96 C97 -178.8(17) . .
O21 C95 C96 C98 8(2) . .
O22 Cu4 N8 C109 16(3) . .
O22 Cu4 N8 C108 175.1(17) . .
O22 Cu4 O21 C95 179.2(19) . .
O22 C111 C112 C113 174.1(18) . .
O22 C111 C112 C116 -10(2) . .
C1 C2 C3 C4 -178(2) . .
C1 C2 C7 C6 174.8(19) . .
C2 C3 C4 C5 8(3) . .
C2 C3 C4 C8 177(2) . .
C3 C2 C7 C6 -10(3) . .
C3 C4 C5 O3 176(2) . .
C3 C4 C5 C6 -17(3) . .
C3 C4 C8 C9 121(3) . .
C3 C4 C8 C10 -111(3) . .
C3 C4 C8 C11 20(3) . .
C4 C5 C6 C7 15(3) . .
C4 C5 C6 C12 -164(2) . .
C5 C4 C8 C9 -71(3) . .
C5 C4 C8 C10 56(3) . .
C5 C4 C8 C11 -171.7(19) . .
C5 C6 C7 C2 -1(3) . .
C5 C6 C12 N1 -11(3) . .
C7 C2 C3 C4 6(3) . .
C7 C6 C12 N1 169.8(16) . .
C8 C4 C5 O3 7(3) . .
C8 C4 C5 C6 174(2) . .
C12 N1 C13 C14 -23(3) . .
C12 N1 C13 C18 -149.8(17) . .
C12 C6 C7 C2 178.0(18) . .
C13 N1 C12 C6 -168.4(16) . .
C13 C14 C15 C16 54(3) . .
C14 C13 C18 N2 -170.5(16) . .
C14 C13 C18 C17 60(2) . .
C14 C15 C16 C17 -58(3) . .
C15 C16 C17 C18 57(3) . .
C16 C17 C18 N2 179.7(18) . .
C16 C17 C18 C13 -56(2) . .
C18 N2 C19 C20 177(2) . .
C18 C13 C14 C15 -56(3) . .
C19 N2 C18 C13 -136.0(19) . .
C19 N2 C18 C17 -9(3) . .
C19 C20 C21 O4 -1(2) . .
C19 C20 C21 C22 174(2) . .
C19 C20 C25 C24 -174.5(18) . .
C20 C21 C22 C23 0.0 . .
C20 C21 C22 C26 179.6(17) . .
C21 C20 C25 C24 0.0 . .
C21 C22 C23 C24 0.0 . .
C21 C22 C26 C27 56(2) . .
C21 C22 C26 C28 -179.7(15) . .
C21 C22 C26 C29 -64(2) . .
C22 C23 C24 C25 0.0 . .
C22 C23 C24 C30 179.3(18) . .
C23 C22 C26 C27 -124.6(17) . .
C23 C22 C26 C28 0(2) . .
C23 C22 C26 C29 115.8(18) . .
C23 C24 C25 C20 0.0 . .
C23 C24 C30 O5 -176(2) . .
C23 C24 C30 O6 8(3) . .
C25 C20 C21 O4 -175(2) . .
C25 C20 C21 C22 0.0 . .
C25 C24 C30 O5 4(3) . .
C25 C24 C30 O6 -173(2) . .
C26 C22 C23 C24 -179.7(16) . .
C30 C24 C25 C20 -179.3(19) . .
C31 C32 C33 C34 -171.5(17) . .
C31 C32 C37 C36 171.3(18) . .
C32 C33 C34 C35 0.0 . .
C32 C33 C34 C42 -176.7(16) . .
C33 C32 C37 C36 0.0 . .
C33 C34 C35 O9 169.4(16) . .
C33 C34 C35 C36 0.0 . .
C33 C34 C42 N3 -176.7(18) . .
C34 C35 C36 C37 0.0 . .
C34 C35 C36 C38 -164.0(17) . .
C35 C34 C42 N3 7(3) . .
C35 C36 C37 C32 0.0 . .
C35 C36 C38 C39 -72(2) . .
C35 C36 C38 C40 41(2) . .
C35 C36 C38 C41 173.9(16) . .
C37 C32 C33 C34 0.0 . .
C37 C36 C38 C39 123.4(17) . .
C37 C36 C38 C40 -123.9(17) . .
C37 C36 C38 C41 9(2) . .
C38 C36 C37 C32 164.7(17) . .
C42 N3 C43 C44 -12(4) . .
C42 N3 C43 C48 -132(2) . .
C42 C34 C35 O9 -15(2) . .
C42 C34 C35 C36 176(2) . .
C43 N3 C42 C34 -170(2) . .
C43 C44 C45 C46 55(3) . .
C44 C43 C48 N4 -172.7(19) . .
C44 C43 C48 C47 61(3) . .
C44 C45 C46 C47 -52(3) . .
C45 C46 C47 C48 56(3) . .
C46 C47 C48 N4 -178(2) . .
C46 C47 C48 C43 -60(3) . .
C48 N4 C49 C50 -174.2(19) . .
C48 C43 C44 C45 -60(3) . .
C49 N4 C48 C43 -157(2) . .
C49 N4 C48 C47 -35(3) . .
C49 C50 C51 O10 6(2) . .
C49 C50 C51 C52 176(2) . .
C49 C50 C55 C54 -177.0(17) . .
C50 C51 C52 C53 0.0 . .
C50 C51 C52 C56 -173.6(17) . .
C51 C50 C55 C54 0.0 . .
C51 C52 C53 C54 0.0 . .
C51 C52 C56 C57 61(2) . .
C51 C52 C56 C58 -60(2) . .
C51 C52 C56 C59 -170.9(15) . .
C52 C53 C54 C55 0.0 . .
C52 C53 C54 C60 -177.9(17) . .
C53 C52 C56 C57 -112(2) . .
C53 C52 C56 C58 126.8(17) . .
C53 C52 C56 C59 16(2) . .
C53 C54 C55 C50 0.0 . .
C53 C54 C60 O11 -2(3) . .
C53 C54 C60 O12 173.9(18) . .
C55 C50 C51 O10 -170.7(18) . .
C55 C50 C51 C52 0.0 . .
C55 C54 C60 O11 -179.5(19) . .
C55 C54 C60 O12 -4(3) . .
C56 C52 C53 C54 173.5(17) . .
C60 C54 C55 C50 177.8(18) . .
C61 C62 C63 C64 -179.2(18) . .
C61 C62 C67 C66 179.2(19) . .
C62 C63 C64 C65 0.0 . .
C62 C63 C64 C68 172.3(16) . .
C63 C62 C67 C66 0.0 . .
C63 C64 C65 O15 174.5(17) . .
C63 C64 C65 C66 0.0 . .
C63 C64 C68 C69 13(2) . .
C63 C64 C68 C70 -113.9(17) . .
C63 C64 C68 C71 126.5(16) . .
C64 C65 C66 C67 0.0 . .
C64 C65 C66 C72 179(2) . .
C65 C64 C68 C69 -175.0(14) . .
C65 C64 C68 C70 58(2) . .
C65 C64 C68 C71 -61(2) . .
C65 C66 C67 C62 0.0 . .
C65 C66 C72 N5 -4(3) . .
C67 C62 C63 C64 0.0 . .
C67 C66 C72 N5 175.4(17) . .
C68 C64 C65 O15 2.6(18) . .
C68 C64 C65 C66 -172.0(17) . .
C75 C76 C77 C78 62(3) . .
C72 N5 C73 C74 -25(3) . .
C72 N5 C73 C78 -153.1(19) . .
C72 C66 C67 C62 -179.4(19) . .
C73 N5 C72 C66 -176(2) . .
C74 C75 C76 C77 -54(3) . .
C74 C73 C78 N6 -170.5(19) . .
C74 C73 C78 C77 59(3) . .
C76 C75 C74 C73 54(3) . .
C76 C77 C78 N6 179(2) . .
C76 C77 C78 C73 -63(3) . .
C78 N6 C79 C80 -163(2) . .
C78 C73 C74 C75 -57(3) . .
C79 N6 C78 C73 -129(2) . .
C79 N6 C78 C77 -10(4) . .
C79 C80 C81 O16 -6(2) . .
C79 C80 C81 C82 -176(2) . .
C79 C80 C85 C84 175.8(19) . .
C80 C81 C82 C83 0.0 . .
C80 C81 C82 C86 -171.5(18) . .
C81 C80 C85 C84 0.0 . .
C81 C82 C83 C84 0.0 . .
C81 C82 C86 C87 41(2) . .
C81 C82 C86 C88 -76(2) . .
C81 C82 C86 C89 174.8(16) . .
C82 C83 C84 C85 0.0 . .
C82 C83 C84 C90 176.0(17) . .
C83 C82 C86 C87 -130.3(18) . .
C83 C82 C86 C88 113(2) . .
C83 C82 C86 C89 3(3) . .
C83 C84 C85 C80 0.0 . .
C83 C84 C90 O17 164.9(18) . .
C83 C84 C90 O18 2(3) . .
C85 C80 C81 O16 169.8(16) . .
C85 C80 C81 C82 0.0 . .
C85 C84 C90 O17 -19(3) . .
C85 C84 C90 O18 178.2(15) . .
C86 C82 C83 C84 171.7(18) . .
C91 C92 C93 C94 179(2) . .
C91 C92 C97 C96 -179.3(19) . .
C90 C84 C85 C80 -176.4(16) . .
C92 C93 C94 C95 0.0 . .
C92 C93 C94 C102 -175.8(17) . .
C93 C92 C97 C96 0.0 . .
C93 C94 C95 O21 178.8(18) . .
C93 C94 C95 C96 0.0 . .
C93 C94 C102 N7 -177(2) . .
C94 C95 C96 C97 0.0 . .
C94 C95 C96 C98 -173.4(18) . .
C95 C94 C102 N7 7(3) . .
C95 C96 C97 C92 0.0 . .
C95 C96 C98 C99 178.2(15) . .
C95 C96 C98 C100 -73(2) . .
C95 C96 C98 C101 49(2) . .
C97 C92 C93 C94 0.0 . .
C97 C96 C98 C99 5(2) . .
C97 C96 C98 C100 113.1(17) . .
C97 C96 C98 C101 -124.8(17) . .
C98 C96 C97 C92 173.9(16) . .
C102 N7 C103 C104 -14(4) . .
C102 N7 C103 C108 -141(2) . .
C102 C94 C95 O21 -6(2) . .
C102 C94 C95 C96 175.4(19) . .
C104 C103 C108 N8 -175.5(18) . .
C104 C103 C108 C107 58(3) . .
C106 C107 C108 N8 -171(2) . .
C106 C107 C108 C103 -54(3) . .
C107 C106 C105 C104 -58(3) . .
C109 N8 C108 C107 -41(3) . .
C109 N8 C108 C103 -161(2) . .
C109 C110 C111 O22 7(2) . .
C109 C110 C111 C112 -179(2) . .
C109 C110 C115 C114 179(2) . .
C103 N7 C102 C94 -177(2) . .
C103 C104 C105 C106 54(3) . .
C105 C104 C103 N7 -177(2) . .
C105 C104 C103 C108 -55(3) . .
C105 C106 C107 C108 57(3) . .
C108 N8 C109 C110 -171(2) . .
C110 C111 C112 C113 0.0 . .
C110 C111 C112 C116 175.9(18) . .
C111 C110 C115 C114 0.0 . .
C111 C112 C113 C114 0.0 . .
C111 C112 C116 C117 76(2) . .
C111 C112 C116 C118 -161.6(16) . .
C111 C112 C116 C119 -50(2) . .
C112 C113 C114 C115 0.0 . .
C112 C113 C114 C120 -168.1(18) . .
C113 C112 C116 C117 -108(2) . .
C113 C112 C116 C118 14(3) . .
C113 C112 C116 C119 126.2(18) . .
C113 C114 C115 C110 0.0 . .
C113 C114 C120 O23 5(3) . .
C113 C114 C120 O24 -170.1(18) . .
C115 C110 C111 O22 -173.7(19) . .
C115 C110 C111 C112 0.0 . .
C115 C114 C120 O23 -163(2) . .
C115 C114 C120 O24 22(3) . .
C116 C112 C113 C114 -176.0(18) . .
C120 C114 C115 C110 167.9(18) . .
C125 N10 C124 O26 11(3) . .
C126 N10 C124 O26 -167(3) . .
C128 N11 C127 O27 4(4) . .
C129 N11 C127 O27 -169(3) . .
C131 N12 C130 O28 -19(6) . .
C132 N12 C130 O28 168(5) . .
C122 N9 C121 O25 -3(5) . .
C123 N9 C121 O25 -178(4) . .
